data_1574620
loop_
_publ_author_name
'Kallmeier, Fabian'
'Nelmes, Gareth R.'
'McMullin, Claire L.'
'Edwards, Alison J.'
'Hicks, Jamie'

_publ_section_title
;
 Enhancing the nucleophilicity of aluminyl anions: targeting selective
 C--H activation
;
_journal_issue 24
_journal_name_full 'Chemical Science'
_journal_page_first 10750
_journal_page_last 10758
_journal_paper_doi 10.1039/D5SC02682B
_journal_volume 16
_journal_year 2025
_chemical_formula_moiety 'C48 H78 Al N2 O Si2, C12 H24 K O6'
_chemical_formula_sum 'C60 H102 Al K N2 O7 Si2'
_chemical_formula_weight 1085.69
_space_group_crystal_system orthorhombic
_space_group_IT_number 62
_space_group_name_Hall '-P 2ac 2n'
_space_group_name_H-M_alt 'P n m a'
_atom_sites_solution_hydrogens mixed
_audit_creation_date 2025-04-04
_audit_creation_method
;
Olex2 1.5
(compiled 2025.03.06 svn.red2d20d0 for OlexSys, GUI svn.r7188)
;
_audit_update_record
;
2025-04-04 deposited with the CCDC.	2025-05-12 downloaded from the CCDC.
;
_cell_angle_alpha 90
_cell_angle_beta 90
_cell_angle_gamma 90
_cell_formula_units_Z 4
_cell_length_a 13.52700(10)
_cell_length_b 23.84830(10)
_cell_length_c 20.00370(10)
_cell_measurement_reflns_used 71184
_cell_measurement_temperature 150.00(10)
_cell_measurement_theta_max 77.7510
_cell_measurement_theta_min 2.8690
_cell_volume 6453.11(6)
_computing_cell_refinement 'CrysAlisPro 1.171.42.85a (Rigaku OD, 2023)'
_computing_data_collection 'CrysAlisPro 1.171.42.85a (Rigaku OD, 2023)'
_computing_data_reduction 'CrysAlisPro 1.171.42.85a (Rigaku OD, 2023)'
_computing_molecular_graphics 'Olex2 1.5 (Dolomanov et al., 2009)'
_computing_publication_material 'Olex2 1.5 (Dolomanov et al., 2009)'
_computing_structure_refinement 'SHELXL 2019/3 (Sheldrick, 2015)'
_computing_structure_solution 'solved using X-ray data'
_diffrn_ambient_temperature 150.15(10)
_diffrn_detector_area_resol_mean 10.0000
_diffrn_detector_type 'Laue image-plate'
_diffrn_measured_fraction_theta_full 0.800
_diffrn_measured_fraction_theta_max 0.800
_diffrn_measurement_details '12 images, exposure time 6000s'
_diffrn_measurement_device 'KOALA2, ANSTO'
_diffrn_measurement_device_type 'Laue image-plate diffractometer'
_diffrn_measurement_method Laue
_diffrn_radiation_probe neutron
_diffrn_radiation_type neutron
_diffrn_radiation_wavelength 1.003
_diffrn_reflns_av_R_equivalents 0.066
_diffrn_reflns_av_unetI/netI 0.1159
_diffrn_reflns_Laue_measured_fraction_full 0.800
_diffrn_reflns_Laue_measured_fraction_max 0.800
_diffrn_reflns_number 2762
_diffrn_reflns_point_group_measured_fraction_full 0.800
_diffrn_reflns_point_group_measured_fraction_max 0.800
_diffrn_reflns_reduction_process 'LaueG (Piltz, 2018a)'
_diffrn_reflns_theta_full 29.996
_diffrn_reflns_theta_max 29.996
_diffrn_reflns_theta_min 3.521
_diffrn_source 'nuclear reactor'
_diffrn_source_details 'thermal neutrons, supermirror guides'
_exptl_absorpt_coefficient_mu 0.497
_exptl_absorpt_correction_T_max 1.00000
_exptl_absorpt_correction_T_min 0.74784
_exptl_absorpt_correction_type none
_exptl_crystal_colour colourless
_exptl_crystal_colour_primary colourless
_exptl_crystal_density_diffrn 1.117
_exptl_crystal_description block
_exptl_crystal_F_000 2368
_exptl_crystal_size_max 0.22
_exptl_crystal_size_mid 0.17
_exptl_crystal_size_min 0.12
_refine_diff_density_max 1.062
_refine_diff_density_min -0.778
_refine_diff_density_rms 0.142
_refine_ls_extinction_method none
_refine_ls_goodness_of_fit_ref 1.055
_refine_ls_hydrogen_treatment mixed
_refine_ls_matrix_type full
_refine_ls_number_parameters 701
_refine_ls_number_reflns 2762
_refine_ls_number_restraints 232
_refine_ls_restrained_S_all 1.020
_refine_ls_R_factor_all 0.1732
_refine_ls_R_factor_gt 0.1061
_refine_ls_shift/su_max 0.000
_refine_ls_shift/su_mean 0.000
_refine_ls_structure_factor_coef Fsqd
_refine_ls_weighting_details 'w=1/[\s^2^(Fo^2^)+(0.0762P)^2^+279.7317P] where P=(Fo^2^+2Fc^2^)/3'
_refine_ls_weighting_scheme calc
_refine_ls_wR_factor_gt 0.2347
_refine_ls_wR_factor_ref 0.2837
_reflns_Friedel_coverage 0.000
_reflns_number_gt 1777
_reflns_number_total 2762
_reflns_threshold_expression 'I > 2\s(I)'
_cod_data_source_file d5sc02682b2.cif
_cod_data_source_block compound-6_neut
_cod_depositor_comments 'Adding full bibliography for 1574617--1574626.cif.'
_cod_database_code 1574620
_shelx_shelxl_version_number 2019/3
_shelx_space_group_comment
;
The symmetry employed for this shelxl refinement is uniquely defined
by the following loop, which should always be used as a source of
symmetry information in preference to the above space-group names.
They are only intended as comments.
;
_shelx_estimated_absorpt_t_max 0.943
_shelx_estimated_absorpt_t_min 0.898
_olex2_refinement_description
;
1. Fixed Uiso
 At 1.2 times of:
  All C(H) groups, All C(H,H) groups
 At 1.5 times of:
  All C(H,H,H) groups
2. Restrained distances
 C15-C14 = C14-C16 = C14A-C16A = C15A-C14A
 1.53 with sigma of 0.008
 C27A-C29A = C29-C27
 1.53 with sigma of 0.008
 Si1-C14 = Si1-C14A
 1.9 with sigma of 0.008
 C22-C20 = C20A-C21A = C22A-C20A = C20A-C21A = C21-C20
 1.53 with sigma of 0.008
 C13-H13A = C13-H13B = C13-H13C
 1.1 with sigma of 0.008
 O3A-C31A = O3A-C32A = O4A-C33A = O4A-C34A = O5A-C35A = O5A-C36A = O6A-C37A =
 O6A-C38A = O7A-C39A = O7A-C40A = O2A-C41A = O2A-C30A
 1.42 with sigma of 0.008
 C33A-C32A = C35A-C34A = C37A-C36A = C39A-C38A = C41A-C40A = C31A-C30A
 1.5 with sigma of 0.008
 O3-C32 = O4-C33 = O4-C34 = O5-C35 = O5-C36 = O6-C37 = O6-C38 = O7-C39 = O7-
 C40 = O2-C41 = O2-C30 = O3-C31
 1.42 with sigma of 0.008
 C31-C30 = C33-C32 = C35-C34 = C37-C36 = C39-C38 = C41-C40
 1.5 with sigma of 0.008
 C15-C16 = C18-C19 = C15A-C16A = C18A-C19A
 2.5 with sigma of 0.008
 C19A-Si1
 2.95 with sigma of 0.008
 C21A-C22A
 2.5 with sigma of 0.008
3. Uiso/Uaniso restraints and constraints
C23A \\sim C24A \\sim C25A \\sim C26A \\sim C27A \\sim C28A \\sim C29A: within
2A with sigma of 0.005 and sigma for terminal atoms of 0.01 within 2A
C23 \\sim C24 \\sim C25 \\sim C26 \\sim C27 \\sim C28 \\sim C29: within 2A with
sigma of 0.005 and sigma for terminal atoms of 0.01 within 2A
O2A \\sim O3A \\sim O4A \\sim O5A \\sim O6A \\sim O7A \\sim C30A \\sim C31A
\\sim C32A \\sim C33A \\sim C34A \\sim C35A \\sim C36A \\sim C37A \\sim C38A
\\sim C39A \\sim C40A \\sim C41A: within 2A with sigma of 0.005 and sigma for
terminal atoms of 0.01 within 2A
O2 \\sim O3 \\sim O4 \\sim O5 \\sim O6 \\sim O7 \\sim C30 \\sim C31 \\sim C32
\\sim C33 \\sim C34 \\sim C35 \\sim C36 \\sim C37 \\sim C38 \\sim C39 \\sim C40
\\sim C41: within 2A with sigma of 0.005 and sigma for terminal atoms of 0.01
within 2A
Uanis(Si1) \\sim Ueq, Uanis(C20A) \\sim Ueq, Uanis(C16A) \\sim Ueq, Uanis(C18)
\\sim Ueq: with sigma of 0.008 and sigma for terminal atoms of 0.016
Uanis(C16) = Uanis(C16A)
Uanis(Si1A) = Uanis(Si1)
Uanis(C22A) = Uanis(C22)
4. Rigid body (RIGU) restrains
 C14, C14A, C15, C15A, C16, C16A
 with sigma for 1-2 distances of 0.004 and sigma for 1-3 distances of 0.004
 C20, C20A, C21, C21A, C22, C22A
 with sigma for 1-2 distances of 0.004 and sigma for 1-3 distances of 0.004
 C17A, C18A, C19A
 with sigma for 1-2 distances of 0.004 and sigma for 1-3 distances of 0.004
5. Others
 Fixed Sof: Si1(0.5) Si1A(0.5) O2(0.25) O2A(0.25) O3(0.25) O3A(0.25) O4(0.25)
 O4A(0.25) O5(0.25) O5A(0.25) O6(0.25) O6A(0.25) O7(0.25) O7A(0.25) C14(0.5)
 H14(0.5) C14A(0.5) H14A(0.5) C15(0.5) H15A(0.5) H15B(0.5) H15C(0.5) C15A(0.5)
 H15D(0.5) H15E(0.5) H15F(0.5) C16(0.5) H16A(0.5) H16B(0.5) H16C(0.5) C16A(0.5)
 H16D(0.5) H16E(0.5) H16F(0.5) C17(0.5) H17(0.5) C17A(0.5) H17A(0.5) C18(0.5)
 H18A(0.5) H18B(0.5) H18C(0.5) C18A(0.5) H18D(0.5) H18E(0.5) H18F(0.5) C19(0.5)
 H19A(0.5) H19B(0.5) H19C(0.5) C19A(0.5) H19D(0.5) H19E(0.5) H19F(0.5) C20(0.5)
 H20(0.5) C20A(0.5) H20A(0.5) C21(0.5) H21A(0.5) H21B(0.5) H21C(0.5) C21A(0.5)
 H21D(0.5) H21E(0.5) H21F(0.5) C22(0.5) H22A(0.5) H22B(0.5) H22C(0.5) C22A(0.5)
 H22D(0.5) H22E(0.5) H22F(0.5) C23(0.2) C24(0.2) H24(0.2) C25(0.2) H25(0.2)
 C26(0.2) H26(0.2) C27(0.2) C28(0.2) H28(0.2) C23A(0.3) C24A(0.3) H24A(0.3)
 C25A(0.3) H25A(0.3) C26A(0.3) H26A(0.3) C27A(0.3) C28A(0.3) H28A(0.3) C29(0.2)
 H29A(0.2) H29B(0.2) H29C(0.2) C29A(0.3) H29D(0.3) H29E(0.3) H29F(0.3)
 C30(0.25) H30A(0.25) H30B(0.25) C30A(0.25) H30C(0.25) H30D(0.25) C31(0.25)
 H31B(0.25) H31A(0.25) C31A(0.25) H31C(0.25) H31D(0.25) C32(0.25) H32B(0.25)
 H32A(0.25) C32A(0.25) H32C(0.25) H32D(0.25) C33(0.25) H33A(0.25) H33B(0.25)
 C33A(0.25) H33C(0.25) H33D(0.25) C34(0.25) H34A(0.25) H34B(0.25) C34A(0.25)
 H34C(0.25) H34D(0.25) C35(0.25) H35A(0.25) H35B(0.25) C35A(0.25) H35D(0.25)
 H35C(0.25) C36(0.25) H36A(0.25) H36B(0.25) C36A(0.25) H36C(0.25) H36D(0.25)
 C37(0.25) H37A(0.25) H37B(0.25) C37A(0.25) H37C(0.25) H37D(0.25) C38(0.25)
 H38A(0.25) H38B(0.25) C38A(0.25) H38C(0.25) H38D(0.25) C39(0.25) H39A(0.25)
 H39B(0.25) C39A(0.25) H39C(0.25) H39D(0.25) C40(0.25) H40B(0.25) H40A(0.25)
 C40A(0.25) H40D(0.25) H40C(0.25) C41(0.25) H41A(0.25) H41B(0.25) C41A(0.25)
 H41D(0.25) H41C(0.25)
 Fixed Uiso: H22A(0.1) H22B(0.1) H22C(0.1)
6.a Ternary CH refined with riding coordinates:
 C14(H14), C14A(H14A), C17(H17), C17A(H17A), C20(H20), C20A(H20A)
6.b Secondary CH2 refined with riding coordinates:
 C30(H30A,H30B), C30A(H30C,H30D), C31(H31B,H31A), C31A(H31C,H31D), C32(H32B,
 H32A), C32A(H32C,H32D), C33(H33A,H33B), C33A(H33C,H33D), C34(H34A,H34B),
 C34A(H34C,H34D), C35(H35A,H35B), C35A(H35D,H35C), C36(H36A,H36B), C36A(H36C,
 H36D), C37(H37A,H37B), C37A(H37C,H37D), C38(H38A,H38B), C38A(H38C,H38D),
 C39(H39A,H39B), C39A(H39C,H39D), C40(H40B,H40A), C40A(H40D,H40C), C41(H41A,
 H41B), C41A(H41D,H41C)
6.c Aromatic/amide H refined with riding coordinates:
 C24(H24), C25(H25), C26(H26), C28(H28), C24A(H24A), C25A(H25A), C26A(H26A),
 C28A(H28A)
6.d Fitted hexagon refined as free rotating group:
 C23(C24,C25,C26,C27,C28), C23A(C24A,C25A,C26A,C27A,C28A)
6.e Idealised Me refined as rotating group:
 C15(H15A,H15B,H15C), C15A(H15D,H15E,H15F), C16(H16A,H16B,H16C), C16A(H16D,
 H16E,H16F), C18(H18A,H18B,H18C), C18A(H18D,H18E,H18F), C19(H19A,H19B,H19C),
 C19A(H19D,H19E,H19F), C21(H21A,H21B,H21C), C21A(H21D,H21E,H21F), C22(H22A,H22B,
 H22C), C22A(H22D,H22E,H22F), C29(H29A,H29B,H29C), C29A(H29D,H29E,H29F)
;
_olex2_submission_special_instructions 'No special instructions were received'
_oxdiff_exptl_absorpt_empirical_details
;
Empirical correction (ABSPACK) includes:
- Absorption correction using spherical harmonics
- Frame scaling
;

loop_
_space_group_symop_operation_xyz
'x, y, z'
'-x+1/2, -y, z+1/2'
'x+1/2, -y+1/2, -z+1/2'
'-x, y+1/2, -z'
'-x, -y, -z'
'x-1/2, y, -z-1/2'
'-x-1/2, y-1/2, z-1/2'
'x, -y-1/2, z'

loop_
_atom_site_label
_atom_site_type_symbol
_atom_site_fract_x
_atom_site_fract_y
_atom_site_fract_z
_atom_site_U_iso_or_equiv
_atom_site_adp_type
_atom_site_occupancy
_atom_site_site_symmetry_order
_atom_site_calc_flag
_atom_site_refinement_flags_posn
_atom_site_refinement_flags_adp
_atom_site_refinement_flags_occupancy
_atom_site_disorder_assembly
_atom_site_disorder_group
K1 K 0.2624(16) 0.250000 0.3991(11) 0.063(6) Uiso 1 2 d S . P . .
Si1 Si 0.2992(13) 0.6230(14) 0.3681(13) 0.039(5) Uani 0.5 1 d D U P A 1
Si1A Si 0.330(2) 0.6256(16) 0.3776(15) 0.039(5) Uani 0.5 1 d . . P A 2
Al1 Al 0.3549(15) 0.750000 0.4466(8) 0.042(5) Uani 1 2 d S T P A .
H H 0.4380(17) 0.750000 0.3902(11) 0.072(7) Uani 1 2 d S T P A .
O1 O 0.2004(9) 0.750000 0.4824(6) 0.040(3) Uani 1 2 d S T P A .
O2 O 0.226(3) 0.1497(13) 0.3682(12) 0.057(6) Uiso 0.25 1 d D U P B -1
O2A O 0.245(3) 0.1353(18) 0.3612(14) 0.065(6) Uiso 0.25 1 d D U P B -2
O3 O 0.262(4) 0.1784(17) 0.5029(19) 0.064(6) Uiso 0.25 1 d D U P B -1
O3A O 0.266(4) 0.1723(19) 0.4896(17) 0.067(6) Uiso 0.25 1 d D U P B -2
O4 O 0.285(4) 0.2959(11) 0.5222(16) 0.060(6) Uiso 0.25 1 d D U P B -1
O4A O 0.262(3) 0.2821(11) 0.534(2) 0.061(6) Uiso 0.25 1 d D U P B -2
O5 O 0.221(3) 0.3678(18) 0.4313(16) 0.056(6) Uiso 0.25 1 d D U P B -1
O5A O 0.247(3) 0.369(2) 0.4296(15) 0.054(6) Uiso 0.25 1 d D U P B -2
O6 O 0.222(3) 0.3393(11) 0.2930(15) 0.048(5) Uiso 0.25 1 d D U P B -1
O6A O 0.193(3) 0.3279(10) 0.3064(13) 0.045(5) Uiso 0.25 1 d D U P B -2
O7 O 0.206(4) 0.2249(9) 0.2649(15) 0.050(6) Uiso 0.25 1 d D U P B -1
O7A O 0.252(3) 0.2242(11) 0.2690(19) 0.051(6) Uiso 0.25 1 d D U P B -2
N1 N 0.3092(4) 0.6714(2) 0.4394(2) 0.0465(16) Uani 1 1 d . . . . .
C1 C 0.1871(6) 0.7013(3) 0.5171(3) 0.0359(19) Uani 1 1 d . . . . .
C2 C 0.2463(6) 0.6578(5) 0.4930(4) 0.043(3) Uani 1 1 d . . . . .
C3 C 0.2361(7) 0.6071(4) 0.5274(4) 0.056(3) Uani 1 1 d . . . . .
H3 H 0.2809(19) 0.5708(10) 0.5121(9) 0.079(6) Uani 1 1 d . . . . .
C4 C 0.1700(7) 0.6005(3) 0.5813(4) 0.048(2) Uani 1 1 d . . . . .
C5 C 0.1133(7) 0.6461(3) 0.6015(4) 0.042(2) Uani 1 1 d . . . . .
H5 H 0.0638(16) 0.6410(7) 0.6417(9) 0.068(5) Uani 1 1 d . . . . .
C6 C 0.1213(6) 0.6981(3) 0.5696(3) 0.040(2) Uani 1 1 d . . . . .
C7 C 0.0587(8) 0.750000 0.5829(5) 0.045(3) Uani 1 2 d S T P . .
C8 C 0.0152(17) 0.750000 0.6532(9) 0.067(4) Uani 1 2 d S T P . .
H8A H -0.0347(19) 0.7138(11) 0.6594(12) 0.106(8) Uani 1 1 d . . . . .
H8B H 0.071(4) 0.750000 0.6914(19) 0.103(12) Uani 1 2 d S T P . .
C9 C -0.0275(14) 0.750000 0.5322(10) 0.063(4) Uani 1 2 d S T P . .
H9A H 0.000(2) 0.750000 0.4823(19) 0.080(9) Uani 1 2 d S T P . .
H9B H -0.0735(14) 0.7139(10) 0.5392(12) 0.086(6) Uani 1 1 d . . . . .
C10 C 0.1602(9) 0.5419(4) 0.6129(4) 0.067(3) Uani 1 1 d . . . . .
C11 C 0.2611(12) 0.5175(7) 0.6311(9) 0.082(4) Uani 1 1 d . . . . .
H11A H 0.251(2) 0.4768(14) 0.6529(13) 0.118(11) Uani 1 1 d . . . . .
H11B H 0.295(3) 0.5421(16) 0.6637(15) 0.113(10) Uani 1 1 d . . . . .
H11C H 0.306(2) 0.5137(11) 0.5877(15) 0.122(11) Uani 1 1 d . . . . .
C12 C 0.107(2) 0.5039(7) 0.5636(8) 0.104(6) Uani 1 1 d . . . . .
H12A H 0.103(3) 0.4609(13) 0.5806(13) 0.138(11) Uani 1 1 d . . . . .
H12B H 0.151(4) 0.5002(9) 0.5139(15) 0.17(2) Uani 1 1 d . . . . .
H12C H 0.034(3) 0.5196(16) 0.5514(18) 0.120(12) Uani 1 1 d . . . . .
C13 C 0.0968(8) 0.5419(4) 0.6749(5) 0.083(4) Uani 1 1 d D . . . .
H13A H 0.125(2) 0.5709(9) 0.7130(8) 0.116(10) Uani 1 1 d D . . . .
H13B H 0.094(2) 0.5001(6) 0.6978(10) 0.108(8) Uani 1 1 d D . . . .
H13C H 0.0207(11) 0.5558(12) 0.6652(15) 0.117(10) Uani 1 1 d D . . . .
C14 C 0.3824(9) 0.6621(8) 0.3023(6) 0.051(4) Uani 0.5 1 d D . P A 2
H14 H 0.353895 0.706054 0.307070 0.053(10) Uiso 0.5 1 calc R . P A 2
C14A C 0.3200(12) 0.6691(8) 0.2919(6) 0.059(5) Uani 0.5 1 d D . P A 1
H14A H 0.382451 0.698189 0.304144 0.10(2) Uiso 0.5 1 calc R . P A 1
C15 C 0.4946(8) 0.6693(7) 0.3055(7) 0.068(5) Uani 0.5 1 d D . P A 2
H15A H 0.529965 0.630138 0.292660 0.102(14) Uiso 0.5 1 calc R . P A 2
H15B H 0.515910 0.681394 0.355499 0.079(11) Uiso 0.5 1 calc R . P A 2
H15C H 0.517238 0.701376 0.270618 0.093(13) Uiso 0.5 1 calc R . P A 2
C15A C 0.2299(11) 0.7054(7) 0.2766(8) 0.070(5) Uani 0.5 1 d D . P A 1
H15D H 0.248471 0.735390 0.238086 0.106(18) Uiso 0.5 1 calc R . P A 1
H15E H 0.207536 0.727398 0.321249 0.086(12) Uiso 0.5 1 calc R . P A 1
H15F H 0.170029 0.679111 0.259477 0.15(2) Uiso 0.5 1 calc R . P A 1
C16 C 0.3513(13) 0.6450(10) 0.2317(9) 0.076(3) Uani 0.5 1 d D . P A 2
H16A H 0.272136 0.649197 0.226751 0.121(18) Uiso 0.5 1 calc R . P A 2
H16B H 0.372205 0.601902 0.222928 0.079(11) Uiso 0.5 1 calc R . P A 2
H16C H 0.387534 0.671700 0.195704 0.14(3) Uiso 0.5 1 calc R . P A 2
C16A C 0.3506(14) 0.6360(9) 0.2299(9) 0.076(3) Uani 0.5 1 d D U P A 1
H16D H 0.413963 0.610201 0.241560 0.15(2) Uiso 0.5 1 calc R . P A 1
H16E H 0.369397 0.664686 0.190125 0.074(15) Uiso 0.5 1 calc R . P A 1
H16F H 0.290066 0.609558 0.214119 0.123(17) Uiso 0.5 1 calc R . P A 1
C17 C 0.4014(19) 0.5595(10) 0.4001(11) 0.060(7) Uani 0.5 1 d . . P A 2
H17 H 0.349831 0.533063 0.430537 0.088(14) Uiso 0.5 1 calc R . P A 2
C17A C 0.4166(18) 0.5753(11) 0.3693(11) 0.068(7) Uani 0.5 1 d . . P A 1
H17A H 0.415687 0.549619 0.322375 0.078(12) Uiso 0.5 1 calc R . P A 1
C18 C 0.4330(13) 0.5238(8) 0.3427(8) 0.082(6) Uani 0.5 1 d D U P A 2
H18A H 0.369291 0.513034 0.312838 0.15(2) Uiso 0.5 1 calc R . P A 2
H18B H 0.467201 0.486017 0.361335 0.106(14) Uiso 0.5 1 calc R . P A 2
H18C H 0.485413 0.546657 0.312396 0.122(18) Uiso 0.5 1 calc R . P A 2
C18A C 0.4193(15) 0.5336(8) 0.4296(10) 0.086(8) Uani 0.5 1 d D . P A 1
H18D H 0.422471 0.556963 0.475777 0.095(13) Uiso 0.5 1 calc R . P A 1
H18E H 0.483750 0.507099 0.425557 0.109(19) Uiso 0.5 1 calc R . P A 1
H18F H 0.353482 0.507962 0.429043 0.14(2) Uiso 0.5 1 calc R . P A 1
C19 C 0.4896(13) 0.5731(7) 0.4461(8) 0.073(6) Uani 0.5 1 d D . P A 2
H19A H 0.540971 0.599949 0.419905 0.14(2) Uiso 0.5 1 calc R . P A 2
H19B H 0.526426 0.534666 0.460139 0.115(16) Uiso 0.5 1 calc R . P A 2
H19C H 0.463369 0.594202 0.490420 0.102(14) Uiso 0.5 1 calc R . P A 2
C19A C 0.5155(12) 0.6081(7) 0.3705(10) 0.097(9) Uani 0.5 1 d D . P A 1
H19D H 0.576433 0.578906 0.373054 0.116(16) Uiso 0.5 1 calc R . P A 1
H19E H 0.517173 0.635286 0.413666 0.124(18) Uiso 0.5 1 calc R . P A 1
H19F H 0.521907 0.633018 0.325601 0.095(15) Uiso 0.5 1 calc R . P A 1
C20 C 0.1866(11) 0.5762(6) 0.3664(8) 0.050(5) Uani 0.5 1 d D . P A 1
H20 H 0.192939 0.545734 0.408770 0.062(8) Uiso 0.5 1 calc R . P A 1
C20A C 0.1961(14) 0.5996(7) 0.3624(10) 0.063(6) Uani 0.5 1 d D U P A 2
H20A H 0.171117 0.582915 0.411918 0.087(12) Uiso 0.5 1 calc R . P A 2
C21 C 0.0911(11) 0.6097(6) 0.3761(7) 0.056(4) Uani 0.5 1 d D . P A 1
H21A H 0.091295 0.628977 0.424905 0.120(16) Uiso 0.5 1 calc R . P A 1
H21B H 0.028344 0.581887 0.371902 0.092(13) Uiso 0.5 1 calc R . P A 1
H21C H 0.086145 0.641825 0.338151 0.070(17) Uiso 0.5 1 calc R . P A 1
C21A C 0.124(2) 0.6471(8) 0.3461(11) 0.091(9) Uani 0.5 1 d D . P A 2
H21D H 0.143436 0.665598 0.298678 0.18(3) Uiso 0.5 1 calc R . P A 2
H21E H 0.127592 0.678572 0.384813 0.15(2) Uiso 0.5 1 calc R . P A 2
H21F H 0.049693 0.630491 0.343432 0.16(3) Uiso 0.5 1 calc R . P A 2
C22 C 0.181(2) 0.5427(9) 0.3013(11) 0.082(4) Uani 0.5 1 d D . P A 1
H22A H 0.248781 0.519885 0.293990 0.100 Uiso 0.5 1 calc R U P A 1
H22B H 0.169195 0.570996 0.259875 0.100 Uiso 0.5 1 calc R U P A 1
H22C H 0.119750 0.513478 0.304068 0.100 Uiso 0.5 1 calc R U P A 1
C22A C 0.181(2) 0.5510(8) 0.3135(13) 0.082(4) Uani 0.5 1 d D . P A 2
H22D H 0.222481 0.514994 0.330358 0.18(3) Uiso 0.5 1 calc R . P A 2
H22E H 0.206509 0.563281 0.264460 0.12(2) Uiso 0.5 1 calc R . P A 2
H22F H 0.103454 0.540516 0.311151 0.13(2) Uiso 0.5 1 calc R . P A 2
C23 C 0.421(2) 0.7522(15) 0.5418(10) 0.033(5) Uiso 0.2 1 d G U P A -1
C24 C 0.457(2) 0.8021(13) 0.5681(13) 0.034(5) Uiso 0.2 1 d G U P A -1
H24 H 0.443138 0.841919 0.542168 0.040 Uiso 0.2 1 calc R U P A -1
C25 C 0.5113(18) 0.8016(14) 0.6272(11) 0.034(5) Uiso 0.2 1 d G U P A -1
H25 H 0.539930 0.841102 0.648043 0.041 Uiso 0.2 1 calc R U P A -1
C26 C 0.5292(13) 0.7512(16) 0.6601(7) 0.033(4) Uiso 0.2 1 d G U P A -1
H26 H 0.571986 0.750883 0.706826 0.040 Uiso 0.2 1 calc R U P A -1
C27 C 0.4931(19) 0.7013(13) 0.6338(12) 0.036(5) Uiso 0.2 1 d DG U P A -1
C28 C 0.439(2) 0.7018(13) 0.5747(13) 0.034(5) Uiso 0.2 1 d G U P A -1
H28 H 0.410458 0.662295 0.553862 0.041 Uiso 0.2 1 calc R U P A -1
C23A C 0.4248(15) 0.7342(5) 0.5358(8) 0.033(3) Uani 0.3 1 d G U P A -2
C24A C 0.4610(13) 0.7805(4) 0.5702(8) 0.035(3) Uani 0.3 1 d G U P A -2
H24A H 0.448800 0.822987 0.550279 0.036(7) Uiso 0.3 1 calc R U P A -2
C25A C 0.5125(10) 0.7732(5) 0.6296(7) 0.038(3) Uani 0.3 1 d G U P A -2
H25A H 0.541122 0.809894 0.656831 0.045(6) Uiso 0.3 1 calc R U P A -2
C26A C 0.5279(10) 0.7196(6) 0.6548(6) 0.038(3) Uani 0.3 1 d G U P A -2
H26A H 0.568688 0.713812 0.701836 0.041(6) Uiso 0.3 1 calc R U P A -2
C27A C 0.4918(12) 0.6733(5) 0.6204(7) 0.037(3) Uani 0.3 1 d DG U P A -2
C28A C 0.4402(14) 0.6806(5) 0.5609(7) 0.036(3) Uani 0.3 1 d G U P A -2
H28A H 0.411610 0.643914 0.533739 0.072(16) Uiso 0.3 1 calc R . P A -2
C29 C 0.524(2) 0.6479(12) 0.6707(16) 0.042(6) Uiso 0.2 1 d D U P A -1
H29A H 0.603906 0.644941 0.671166 0.064 Uiso 0.2 1 calc R U P A -1
H29B H 0.493745 0.611785 0.645448 0.064 Uiso 0.2 1 calc R U P A -1
H29C H 0.497033 0.649299 0.721396 0.064 Uiso 0.2 1 calc R U P A -1
C29A C 0.5099(18) 0.6151(7) 0.6501(12) 0.039(4) Uani 0.3 1 d D U P A -2
H29D H 0.569051 0.594712 0.623136 0.20(5) Uiso 0.3 1 calc R . P A -2
H29E H 0.443341 0.590281 0.645912 0.13(3) Uiso 0.3 1 calc R . P A -2
H29F H 0.530046 0.619102 0.702078 0.12(3) Uiso 0.3 1 calc R . P A -2
C30 C 0.221(2) 0.1062(12) 0.4163(14) 0.059(6) Uiso 0.25 1 d D U P B -1
H30A H 0.249353 0.066276 0.395265 0.070 Uiso 0.25 1 calc R U P B -1
H30B H 0.143302 0.099556 0.433090 0.070 Uiso 0.25 1 calc R U P B -1
C30A C 0.268(2) 0.1032(15) 0.4190(13) 0.070(6) Uiso 0.25 1 d D U P B -2
H30C H 0.349825 0.104471 0.425412 0.084 Uiso 0.25 1 calc R U P B -2
H30D H 0.248348 0.059015 0.408008 0.084 Uiso 0.25 1 calc R U P B -2
C31 C 0.284(2) 0.1259(14) 0.4731(15) 0.063(6) Uiso 0.25 1 d D U P B -1
H31B H 0.281438 0.093486 0.512879 0.076 Uiso 0.25 1 calc R U P B -1
H31A H 0.361658 0.127772 0.454920 0.076 Uiso 0.25 1 calc R U P B -1
C31A C 0.223(2) 0.1181(17) 0.4851(16) 0.071(6) Uiso 0.25 1 d D U P B -2
H31C H 0.140892 0.119388 0.483116 0.085 Uiso 0.25 1 calc R U P B -2
H31D H 0.247438 0.089846 0.526025 0.085 Uiso 0.25 1 calc R U P B -2
C32 C 0.312(2) 0.2018(11) 0.5588(15) 0.063(6) Uiso 0.25 1 d D U P B -1
H32B H 0.391550 0.205195 0.547147 0.076 Uiso 0.25 1 calc R U P B -1
H32A H 0.303271 0.173293 0.602269 0.076 Uiso 0.25 1 calc R U P B -1
C32A C 0.263(2) 0.1874(11) 0.5582(15) 0.064(6) Uiso 0.25 1 d D U P B -2
H32C H 0.298339 0.153802 0.588100 0.076 Uiso 0.25 1 calc R U P B -2
H32D H 0.184477 0.190544 0.574369 0.076 Uiso 0.25 1 calc R U P B -2
C33 C 0.2724(17) 0.2588(10) 0.5769(12) 0.063(6) Uiso 0.25 1 d D U P B -1
H33A H 0.192717 0.255668 0.589734 0.075 Uiso 0.25 1 calc R U P B -1
H33B H 0.312440 0.275063 0.621281 0.075 Uiso 0.25 1 calc R U P B -1
C33A C 0.3137(16) 0.2420(12) 0.5726(11) 0.062(6) Uiso 0.25 1 d D U P B -2
H33C H 0.309427 0.252350 0.626642 0.074 Uiso 0.25 1 calc R U P B -2
H33D H 0.392612 0.240207 0.557515 0.074 Uiso 0.25 1 calc R U P B -2
C34 C 0.2523(19) 0.3495(11) 0.5434(13) 0.058(6) Uiso 0.25 1 d D U P B -1
H34A H 0.292042 0.362621 0.589328 0.069 Uiso 0.25 1 calc R U P B -1
H34B H 0.171787 0.348611 0.554190 0.069 Uiso 0.25 1 calc R U P B -1
C34A C 0.304(2) 0.3359(11) 0.5435(14) 0.061(6) Uiso 0.25 1 d D U P B -2
H34C H 0.382854 0.336004 0.528177 0.074 Uiso 0.25 1 calc R U P B -2
H34D H 0.299062 0.348666 0.596750 0.074 Uiso 0.25 1 calc R U P B -2
C35 C 0.274(2) 0.3892(15) 0.4871(14) 0.058(6) Uiso 0.25 1 d D U P B -1
H35A H 0.248422 0.432171 0.499567 0.069 Uiso 0.25 1 calc R U P B -1
H35B H 0.354388 0.390485 0.476419 0.069 Uiso 0.25 1 calc R U P B -1
C35A C 0.245(2) 0.3748(17) 0.5003(14) 0.058(6) Uiso 0.25 1 d D U P B -2
H35D H 0.166547 0.371219 0.516269 0.070 Uiso 0.25 1 calc R U P B -2
H35C H 0.268953 0.418140 0.512160 0.070 Uiso 0.25 1 calc R U P B -2
C36 C 0.232(2) 0.4098(12) 0.3816(11) 0.057(5) Uiso 0.25 1 d D U P B -1
H36A H 0.306246 0.428490 0.388431 0.068 Uiso 0.25 1 calc R U P B -1
H36B H 0.177446 0.443272 0.393595 0.068 Uiso 0.25 1 calc R U P B -1
C36A C 0.177(2) 0.4003(11) 0.3913(9) 0.050(5) Uiso 0.25 1 d D U P B -2
H36C H 0.192069 0.445760 0.397694 0.060 Uiso 0.25 1 calc R U P B -2
H36D H 0.101607 0.391794 0.410459 0.060 Uiso 0.25 1 calc R U P B -2
C37 C 0.221(3) 0.3973(10) 0.3087(11) 0.054(6) Uiso 0.25 1 d D U P B -1
H37A H 0.150136 0.415489 0.290752 0.064 Uiso 0.25 1 calc R U P B -1
H37B H 0.281735 0.418234 0.281102 0.064 Uiso 0.25 1 calc R U P B -1
C37A C 0.181(2) 0.3861(10) 0.3187(9) 0.045(5) Uiso 0.25 1 d D U P B -2
H37C H 0.111636 0.400449 0.294484 0.054 Uiso 0.25 1 calc R U P B -2
H37D H 0.243278 0.409250 0.295269 0.054 Uiso 0.25 1 calc R U P B -2
C38 C 0.1825(19) 0.3201(10) 0.2315(12) 0.042(5) Uiso 0.25 1 d D U P B -1
H38A H 0.200734 0.350728 0.191543 0.051 Uiso 0.25 1 calc R U P B -1
H38B H 0.100802 0.317708 0.235553 0.051 Uiso 0.25 1 calc R U P B -1
C38A C 0.227(3) 0.3190(12) 0.2399(13) 0.046(5) Uiso 0.25 1 d D U P B -2
H38C H 0.308211 0.325371 0.236643 0.056 Uiso 0.25 1 calc R U P B -2
H38D H 0.190111 0.348295 0.204798 0.056 Uiso 0.25 1 calc R U P B -2
C39 C 0.2222(16) 0.2639(9) 0.2127(10) 0.047(6) Uiso 0.25 1 d D U P B -1
H39A H 0.185271 0.249068 0.166403 0.056 Uiso 0.25 1 calc R U P B -1
H39B H 0.302639 0.267183 0.202561 0.056 Uiso 0.25 1 calc R U P B -1
C39A C 0.2007(14) 0.2595(11) 0.2238(11) 0.050(5) Uiso 0.25 1 d D U P B -2
H39C H 0.119806 0.253187 0.228931 0.060 Uiso 0.25 1 calc R U P B -2
H39D H 0.222201 0.249563 0.171547 0.060 Uiso 0.25 1 calc R U P B -2
C40 C 0.203(2) 0.1665(10) 0.2514(15) 0.053(6) Uiso 0.25 1 d D U P B -1
H40B H 0.239647 0.158741 0.202765 0.064 Uiso 0.25 1 calc R U P B -1
H40A H 0.124210 0.153628 0.246131 0.064 Uiso 0.25 1 calc R U P B -1
C40A C 0.232(3) 0.1677(11) 0.2509(17) 0.056(6) Uiso 0.25 1 d D U P B -2
H40D H 0.302281 0.149627 0.231640 0.067 Uiso 0.25 1 calc R U P B -2
H40C H 0.179770 0.168885 0.208219 0.067 Uiso 0.25 1 calc R U P B -2
C41 C 0.250(2) 0.1301(13) 0.3034(11) 0.057(6) Uiso 0.25 1 d D U P B -1
H41A H 0.224749 0.086148 0.297413 0.069 Uiso 0.25 1 calc R U P B -1
H41B H 0.331878 0.130780 0.296897 0.069 Uiso 0.25 1 calc R U P B -1
C41A C 0.191(2) 0.1271(13) 0.3011(12) 0.060(6) Uiso 0.25 1 d D U P B -2
H41D H 0.111502 0.135076 0.309464 0.072 Uiso 0.25 1 calc R U P B -2
H41C H 0.200497 0.083354 0.283031 0.072 Uiso 0.25 1 calc R U P B -2

loop_
_atom_site_aniso_label
_atom_site_aniso_U_11
_atom_site_aniso_U_22
_atom_site_aniso_U_33
_atom_site_aniso_U_23
_atom_site_aniso_U_13
_atom_site_aniso_U_12
Si1 0.034(9) 0.049(6) 0.034(7) -0.009(6) 0.002(7) 0.003(8)
Si1A 0.034(9) 0.049(6) 0.034(7) -0.009(6) 0.002(7) 0.003(8)
Al1 0.038(13) 0.064(13) 0.024(9) 0.000 0.005(8) 0.000
H 0.047(16) 0.12(2) 0.046(13) 0.000 0.015(10) 0.000
O1 0.042(9) 0.035(7) 0.044(6) 0.000 0.012(6) 0.000
N1 0.052(4) 0.054(3) 0.033(3) 0.005(2) 0.014(3) 0.013(3)
C1 0.045(5) 0.035(4) 0.028(4) -0.001(3) 0.013(4) 0.005(4)
C2 0.047(7) 0.044(8) 0.037(5) 0.003(4) 0.007(4) 0.012(4)
C3 0.086(8) 0.049(7) 0.032(6) 0.011(5) 0.028(5) 0.020(5)
H3 0.127(17) 0.058(12) 0.054(10) 0.012(9) 0.040(11) 0.040(14)
C4 0.076(6) 0.036(4) 0.031(4) 0.010(3) 0.007(4) -0.001(4)
C5 0.056(6) 0.033(5) 0.038(5) 0.001(4) 0.008(4) -0.003(4)
H5 0.098(15) 0.060(10) 0.046(10) 0.005(8) 0.032(11) -0.006(10)
C6 0.045(5) 0.040(4) 0.035(4) -0.001(3) 0.011(4) 0.000(4)
C7 0.048(8) 0.039(6) 0.048(7) 0.000 0.022(6) 0.000
C8 0.095(15) 0.046(9) 0.060(11) 0.000 0.044(10) 0.000
H8A 0.119(19) 0.089(16) 0.111(17) 0.012(13) 0.084(16) -0.026(14)
H8B 0.13(3) 0.11(3) 0.06(2) 0.000 0.03(2) 0.000
C9 0.039(11) 0.069(11) 0.081(13) 0.000 -0.015(10) 0.000
H9A 0.06(2) 0.12(3) 0.065(19) 0.000 0.004(15) 0.000
H9B 0.032(13) 0.098(17) 0.128(18) -0.006(14) 0.009(10) -0.011(11)
C10 0.122(10) 0.047(5) 0.031(5) 0.003(4) 0.011(5) -0.008(6)
C11 0.108(13) 0.070(10) 0.067(11) 0.014(9) 0.017(9) 0.034(8)
H11A 0.17(3) 0.10(2) 0.081(17) 0.051(17) 0.041(14) 0.039(16)
H11B 0.14(3) 0.12(2) 0.073(17) 0.006(16) -0.025(17) 0.03(2)
H11C 0.17(3) 0.13(2) 0.073(16) 0.043(14) 0.06(2) 0.058(19)
C12 0.20(2) 0.062(10) 0.047(9) 0.002(7) 0.011(11) -0.041(11)
H12A 0.24(4) 0.072(18) 0.098(18) -0.013(14) 0.00(2) -0.023(19)
H12B 0.38(7) 0.068(18) 0.049(15) -0.016(10) 0.00(3) -0.03(2)
H12C 0.15(3) 0.11(2) 0.10(2) 0.010(18) -0.03(2) -0.02(2)
C13 0.132(13) 0.058(7) 0.059(7) 0.016(5) 0.034(8) 0.000(8)
H13A 0.21(3) 0.100(16) 0.041(11) -0.025(11) 0.018(14) -0.008(17)
H13B 0.15(2) 0.110(19) 0.061(12) 0.037(11) 0.020(14) -0.009(15)
H13C 0.10(2) 0.12(2) 0.12(2) 0.042(18) 0.048(18) -0.015(18)
C14 0.061(10) 0.063(13) 0.030(7) -0.010(7) 0.020(8) -0.005(10)
C14A 0.070(14) 0.075(12) 0.032(8) -0.004(7) 0.007(9) 0.000(10)
C15 0.053(9) 0.085(14) 0.067(12) -0.016(12) 0.026(7) 0.010(9)
C15A 0.069(12) 0.089(15) 0.052(12) 0.009(10) -0.009(9) -0.005(9)
C16 0.090(7) 0.097(7) 0.040(4) -0.019(4) 0.010(4) -0.006(6)
C16A 0.090(7) 0.097(7) 0.040(4) -0.019(4) 0.010(4) -0.006(6)
C17 0.080(17) 0.050(18) 0.051(19) 0.001(12) 0.015(14) 0.018(13)
C17A 0.066(13) 0.060(15) 0.08(2) 0.002(13) 0.024(13) 0.021(9)
C18 0.088(10) 0.078(9) 0.079(9) -0.014(8) 0.016(8) 0.010(8)
C18A 0.09(2) 0.11(2) 0.064(17) 0.016(13) 0.019(13) 0.043(16)
C19 0.051(15) 0.087(16) 0.082(15) 0.003(12) 0.012(11) 0.023(12)
C19A 0.063(13) 0.070(14) 0.16(3) -0.018(15) 0.024(14) 0.018(10)
C20 0.079(13) 0.036(11) 0.036(9) 0.001(8) -0.022(8) 0.004(9)
C20A 0.056(9) 0.065(9) 0.068(9) -0.019(7) -0.001(7) -0.004(7)
C21 0.055(12) 0.069(12) 0.044(10) -0.004(8) -0.018(8) -0.003(9)
C21A 0.059(15) 0.111(16) 0.10(2) -0.039(15) -0.040(15) 0.021(12)
C22 0.130(12) 0.062(7) 0.053(8) -0.014(5) -0.006(8) -0.026(8)
C22A 0.130(12) 0.062(7) 0.053(8) -0.014(5) -0.006(8) -0.026(8)
C23A 0.035(6) 0.038(6) 0.028(6) -0.011(5) -0.004(5) -0.004(6)
C24A 0.036(6) 0.038(5) 0.031(6) -0.009(5) -0.005(5) -0.004(5)
C25A 0.038(6) 0.040(5) 0.035(6) -0.005(5) -0.004(5) -0.004(5)
C26A 0.037(6) 0.042(5) 0.034(6) -0.003(5) -0.001(5) -0.001(5)
C27A 0.037(6) 0.041(6) 0.034(6) -0.002(5) 0.000(5) 0.001(6)
C28A 0.036(7) 0.040(6) 0.032(6) -0.004(6) -0.002(5) 0.000(6)
C29A 0.038(8) 0.042(7) 0.037(7) 0.000(7) 0.003(6) 0.003(7)

loop_
_atom_type_symbol
_atom_type_description
_atom_type_scat_dispersion_real
_atom_type_scat_dispersion_imag
_atom_type_scat_source
C C 0.0075 0.0035 'Neutron Data Booklet, ILL Grenoble, France (2003) ISBN 0-9704143-7-4'
H H 0.0000 0.0000 'Neutron Data Booklet, ILL Grenoble, France (2003) ISBN 0-9704143-7-4'
Al Al 0.1156 0.1050 'Neutron Data Booklet, ILL Grenoble, France (2003) ISBN 0-9704143-7-4'
K K 0.3055 0.4857 'Neutron Data Booklet, ILL Grenoble, France (2003) ISBN 0-9704143-7-4'
N N 0.0136 0.0071 'Neutron Data Booklet, ILL Grenoble, France (2003) ISBN 0-9704143-7-4'
O O 0.0226 0.0129 'Neutron Data Booklet, ILL Grenoble, France (2003) ISBN 0-9704143-7-4'
Si Si 0.1441 0.1428 'Neutron Data Booklet, ILL Grenoble, France (2003) ISBN 0-9704143-7-4'

loop_
_geom_angle_atom_site_label_1
_geom_angle_atom_site_label_2
_geom_angle_atom_site_label_3
_geom_angle
_geom_angle_site_symmetry_1
_geom_angle_site_symmetry_3
_geom_angle_publ_flag
O2 K1 O3 65.5(8) . . ?
O2 K1 O4 128.9(10) . . ?
O2 K1 O5 157.6(16) . . ?
O2 K1 O7 61.1(8) . . ?
O2 K1 H9B 69.9(11) . 4_546 ?
O2A K1 O5A 170.5(14) . . ?
O3 K1 O4 63.6(9) . . ?
O3 K1 O5 116.0(11) . . ?
O3 K1 O7 126.2(8) . . ?
O3 K1 H9B 59.3(12) . 4_546 ?
O3A K1 O2A 60.0(9) . . ?
O3A K1 O4A 61.5(10) . . ?
O3A K1 O5A 123.5(12) . . ?
O3A K1 O6A 161.3(18) . . ?
O3A K1 O7A 121.0(9) . . ?
O4 K1 O5 55.7(8) . . ?
O4 K1 O7 165.6(12) . . ?
O4 K1 H9B 80.6(12) . 4_546 ?
O4A K1 O2A 121.2(10) . . ?
O4A K1 O5A 62.1(8) . . ?
O5 K1 H9B 91.3(11) . 4_546 ?
O6A K1 O2A 115.8(10) . . ?
O6A K1 O4A 117.2(8) . . ?
O6A K1 O5A 57.6(7) . . ?
O7 K1 O5 110.9(10) . . ?
O7 K1 H9B 95.7(11) . 4_546 ?
O7A K1 O2A 61.1(9) . . ?
O7A K1 O4A 175.9(12) . . ?
O7A K1 O5A 115.1(9) . . ?
O7A K1 O6A 59.3(8) . . ?
N1 Si1 C14A 104.3(16) . . ?
N1 Si1 C17A 107.2(14) . . ?
N1 Si1 C20 116.3(13) . . ?
C14A Si1 C17A 103.1(12) . . ?
C20 Si1 C14A 116.5(15) . . ?
C20 Si1 C17A 108.2(19) . . ?
N1 Si1A C14 110.7(19) . . ?
N1 Si1A C17 116.7(17) . . ?
N1 Si1A C20A 99.9(16) . . ?
C14 Si1A C17 112.3(19) . . ?
C14 Si1A C20A 112.2(16) . . ?
C17 Si1A C20A 104.3(19) . . ?
H Al1 O1 153.8(15) . . ?
H Al1 N1 99.7(6) . 8_575 ?
H Al1 N1 99.7(6) . . ?
H Al1 C23 109.9(16) . . ?
H Al1 C23A 106.9(15) . . ?
N1 Al1 O1 74.2(6) 8_575 . ?
N1 Al1 O1 74.2(6) . . ?
N1 Al1 N1 142.6(12) . 8_575 ?
N1 Al1 C23 102.8(11) . . ?
N1 Al1 C23 100.1(11) 8_575 . ?
N1 Al1 C23A 91.9(6) . . ?
N1 Al1 C23A 112.4(7) 8_575 . ?
C23 Al1 O1 96.3(11) . . ?
C23A Al1 O1 98.9(10) . . ?
C1 O1 Al1 106.8(7) 8_575 . ?
C1 O1 Al1 106.8(7) . . ?
C1 O1 C1 116.6(10) 8_575 . ?
C30 O2 K1 123(2) . . ?
C30 O2 C41 113(3) . . ?
C41 O2 K1 119(2) . . ?
C30A O2A K1 106(2) . . ?
C41A O2A K1 114(2) . . ?
C41A O2A C30A 137(4) . . ?
C31 O3 K1 104(3) . . ?
C31 O3 C32 125(3) . . ?
C32 O3 K1 111(3) . . ?
C31A O3A K1 127(3) . . ?
C31A O3A C32A 106(3) . . ?
C32A O3A K1 120(3) . . ?
C33 O4 K1 116(2) . . ?
C34 O4 K1 127(2) . . ?
C34 O4 C33 107(2) . . ?
C33A O4A K1 110(2) . . ?
C33A O4A C34A 110(3) . . ?
C34A O4A K1 112(2) . . ?
C35 O5 K1 115(3) . . ?
C36 O5 K1 120(3) . . ?
C36 O5 C35 104(2) . . ?
C35A O5A K1 107(3) . . ?
C36A O5A K1 116(3) . . ?
C36A O5A C35A 119(2) . . ?
C37 O6 K1 121.9(17) . . ?
C38 O6 K1 116.5(17) . . ?
C38 O6 C37 120(2) . . ?
C37A O6A K1 125.2(18) . . ?
C37A O6A C38A 110(2) . . ?
C38A O6A K1 114(2) . . ?
C39 O7 K1 121(2) . . ?
C39 O7 C40 121(3) . . ?
C40 O7 K1 113(2) . . ?
C39A O7A K1 121(2) . . ?
C39A O7A C40A 108(3) . . ?
C40A O7A K1 118(2) . . ?
Si1 N1 Al1 132.4(8) . . ?
Si1A N1 Al1 128.3(12) . . ?
C2 N1 Si1 113.7(8) . . ?
C2 N1 Si1A 120.9(12) . . ?
C2 N1 Al1 110.6(7) . . ?
O1 C1 C2 112.4(7) . . ?
O1 C1 C6 121.3(7) . . ?
C6 C1 C2 126.3(7) . . ?
C1 C2 N1 116.0(8) . . ?
C1 C2 C3 114.6(7) . . ?
C3 C2 N1 129.4(8) . . ?
C2 C3 C4 122.4(8) . . ?
H3 C3 C2 119.3(12) . . ?
H3 C3 C4 118.3(12) . . ?
C3 C4 C10 118.0(8) . . ?
C5 C4 C3 119.0(8) . . ?
C5 C4 C10 122.9(8) . . ?
C4 C5 C6 121.2(8) . . ?
H5 C5 C4 118.9(12) . . ?
H5 C5 C6 119.9(12) . . ?
C1 C6 C5 116.5(7) . . ?
C1 C6 C7 116.6(7) . . ?
C5 C6 C7 126.7(7) . . ?
C6 C7 C6 108.6(9) . 8_575 ?
C6 C7 C8 112.1(7) . . ?
C6 C7 C8 112.1(7) 8_575 . ?
C6 C7 C9 107.8(7) 8_575 . ?
C6 C7 C9 107.8(7) . . ?
C8 C7 C9 108.4(15) . . ?
H8A C8 C7 109.8(17) 8_575 . ?
H8A C8 C7 109.8(17) . . ?
H8A C8 H8A 103(3) 8_575 . ?
H8B C8 C7 113(2) . . ?
H8B C8 H8A 111(2) . 8_575 ?
H8B C8 H8A 111(2) . . ?
C7 C9 K1 115.6(12) . 5_566 ?
H9A C9 K1 134.1(17) . 5_566 ?
H9A C9 C7 110(2) . . ?
H9A C9 H9B 109.1(18) . 8_575 ?
H9A C9 H9B 109.1(18) . . ?
H9B C9 K1 54.2(14) . 5_566 ?
H9B C9 K1 54.2(14) 8_575 5_566 ?
H9B C9 C7 110.6(16) . . ?
H9B C9 C7 110.6(16) 8_575 . ?
H9B C9 H9B 107(3) . 8_575 ?
C9 H9B K1 108.8(15) . 5_566 ?
C11 C10 C4 111.5(10) . . ?
C12 C10 C4 108.5(9) . . ?
C12 C10 C11 110.6(14) . . ?
C13 C10 C4 112.6(8) . . ?
C13 C10 C11 108.2(9) . . ?
C13 C10 C12 105.3(11) . . ?
H11A C11 C10 109(2) . . ?
H11B C11 C10 110(2) . . ?
H11B C11 H11A 109(3) . . ?
H11B C11 H11C 109(3) . . ?
H11C C11 C10 110(2) . . ?
H11C C11 H11A 109(2) . . ?
H12A C12 C10 112(2) . . ?
H12A C12 H12B 103(2) . . ?
H12A C12 H12C 111(3) . . ?
H12B C12 C10 111(2) . . ?
H12C C12 C10 112(2) . . ?
H12C C12 H12B 107(3) . . ?
H13A C13 C10 111.9(15) . . ?
H13B C13 C10 111.1(15) . . ?
H13B C13 H13A 107(2) . . ?
H13B C13 H13C 109(2) . . ?
H13C C13 C10 112.8(15) . . ?
H13C C13 H13A 105(2) . . ?
H14 C14 Si1A 103.5 . . ?
H14 C14 C15 103.5 . . ?
H14 C14 C16 103.5 . . ?
C15 C14 Si1A 113.3(13) . . ?
C15 C14 C16 110.0(8) . . ?
C16 C14 Si1A 120.7(17) . . ?
H14A C14A Si1 107.1 . . ?
H14A C14A C15A 107.1 . . ?
H14A C14A C16A 107.1 . . ?
C15A C14A Si1 111.8(13) . . ?
C15A C14A C16A 110.3(8) . . ?
C16A C14A Si1 113.1(18) . . ?
H15A C15 C14 109.5 . . ?
H15B C15 C14 109.5 . . ?
H15B C15 H15A 109.5 . . ?
H15C C15 C14 109.5 . . ?
H15C C15 H15A 109.5 . . ?
H15C C15 H15B 109.5 . . ?
H15D C15A C14A 109.5 . . ?
H15D C15A H15E 109.5 . . ?
H15D C15A H15F 109.5 . . ?
H15E C15A C14A 109.5 . . ?
H15F C15A C14A 109.5 . . ?
H15F C15A H15E 109.5 . . ?
H16A C16 C14 109.5 . . ?
H16A C16 H16B 109.5 . . ?
H16A C16 H16C 109.5 . . ?
H16B C16 C14 109.5 . . ?
H16C C16 C14 109.5 . . ?
H16C C16 H16B 109.5 . . ?
H16D C16A C14A 109.5 . . ?
H16E C16A C14A 109.5 . . ?
H16E C16A H16D 109.5 . . ?
H16E C16A H16F 109.5 . . ?
H16F C16A C14A 109.5 . . ?
H16F C16A H16D 109.5 . . ?
H17 C17 Si1A 106.0 . . ?
H17 C17 C18 106.0 . . ?
H17 C17 C19 106.0 . . ?
C18 C17 Si1A 115.8(19) . . ?
C18 C17 C19 110.9(18) . . ?
C19 C17 Si1A 111.2(18) . . ?
H17A C17A Si1 107.4 . . ?
H17A C17A C18A 107.4 . . ?
H17A C17A C19A 107.4 . . ?
C18A C17A Si1 113.5(15) . . ?
C19A C17A Si1 114.1(17) . . ?
C19A C17A C18A 106.8(17) . . ?
H18A C18 C17 109.5 . . ?
H18A C18 H18B 109.5 . . ?
H18A C18 H18C 109.5 . . ?
H18B C18 C17 109.5 . . ?
H18B C18 H18C 109.5 . . ?
H18C C18 C17 109.5 . . ?
H18D C18A C17A 109.5 . . ?
H18D C18A H18E 109.5 . . ?
H18E C18A C17A 109.5 . . ?
H18F C18A C17A 109.5 . . ?
H18F C18A H18D 109.5 . . ?
H18F C18A H18E 109.5 . . ?
H19A C19 C17 109.5 . . ?
H19A C19 H19B 109.5 . . ?
H19B C19 C17 109.5 . . ?
H19C C19 C17 109.5 . . ?
H19C C19 H19A 109.5 . . ?
H19C C19 H19B 109.5 . . ?
H19D C19A C17A 109.5 . . ?
H19E C19A C17A 109.5 . . ?
H19E C19A H19D 109.5 . . ?
H19E C19A H19F 109.5 . . ?
H19F C19A C17A 109.5 . . ?
H19F C19A H19D 109.5 . . ?
H20 C20 Si1 107.9 . . ?
H20 C20 C21 107.9 . . ?
H20 C20 C22 107.9 . . ?
C21 C20 Si1 111.8(14) . . ?
C21 C20 C22 109.6(13) . . ?
C22 C20 Si1 111.5(18) . . ?
H20A C20A Si1A 104.9 . . ?
H20A C20A C21A 104.9 . . ?
H20A C20A C22A 104.9 . . ?
C21A C20A Si1A 113.0(18) . . ?
C22A C20A Si1A 118.0(19) . . ?
C22A C20A C21A 109.8(8) . . ?
H21A C21 C20 109.5 . . ?
H21B C21 C20 109.5 . . ?
H21B C21 H21A 109.5 . . ?
H21B C21 H21C 109.5 . . ?
H21C C21 C20 109.5 . . ?
H21C C21 H21A 109.5 . . ?
H21D C21A C20A 109.5 . . ?
H21E C21A C20A 109.5 . . ?
H21E C21A H21D 109.5 . . ?
H21E C21A H21F 109.5 . . ?
H21F C21A C20A 109.5 . . ?
H21F C21A H21D 109.5 . . ?
H22A C22 C20 109.5 . . ?
H22A C22 H22B 109.5 . . ?
H22B C22 C20 109.5 . . ?
H22C C22 C20 109.5 . . ?
H22C C22 H22A 109.5 . . ?
H22C C22 H22B 109.5 . . ?
H22D C22A C20A 109.5 . . ?
H22D C22A H22E 109.5 . . ?
H22D C22A H22F 109.5 . . ?
H22E C22A C20A 109.5 . . ?
H22E C22A H22F 109.5 . . ?
H22F C22A C20A 109.5 . . ?
C24 C23 Al1 120.9(17) . . ?
C24 C23 C28 120.0 . . ?
C28 C23 Al1 118.7(17) . . ?
H24 C24 C23 120.0 . . ?
H24 C24 C25 120.0 . . ?
C25 C24 C23 120.0 . . ?
C24 C25 C26 120.0 . . ?
H25 C25 C24 120.0 . . ?
H25 C25 C26 120.0 . . ?
H26 C26 C25 120.0 . . ?
H26 C26 C27 120.0 . . ?
C27 C26 C25 120.0 . . ?
C26 C27 C28 120.0 . . ?
C26 C27 C29 116(3) . . ?
C28 C27 C29 124(3) . . ?
C27 C28 C23 120.0 . . ?
H28 C28 C23 120.0 . . ?
H28 C28 C27 120.0 . . ?
C24A C23A Al1 116.5(6) . . ?
C24A C23A C28A 120.0 . . ?
C28A C23A Al1 123.5(5) . . ?
C23A C24A C25A 120.0 . . ?
H24A C24A C23A 120.0 . . ?
H24A C24A C25A 120.0 . . ?
H25A C25A C24A 120.0 . . ?
H25A C25A C26A 120.0 . . ?
C26A C25A C24A 120.0 . . ?
H26A C26A C25A 120.0 . . ?
H26A C26A C27A 120.0 . . ?
C27A C26A C25A 120.0 . . ?
C26A C27A C29A 118.2(12) . . ?
C28A C27A C26A 120.0 . . ?
C28A C27A C29A 121.8(12) . . ?
C27A C28A C23A 120.0 . . ?
H28A C28A C23A 120.0 . . ?
H28A C28A C27A 120.0 . . ?
H29A C29 C27 109.5 . . ?
H29A C29 H29B 109.5 . . ?
H29A C29 H29C 109.5 . . ?
H29B C29 C27 109.5 . . ?
H29B C29 H29C 109.5 . . ?
H29C C29 C27 109.5 . . ?
H29D C29A C27A 109.5 . . ?
H29D C29A H29F 109.5 . . ?
H29E C29A C27A 109.5 . . ?
H29E C29A H29D 109.5 . . ?
H29E C29A H29F 109.5 . . ?
H29F C29A C27A 109.5 . . ?
O2 C30 K1 37.4(16) . . ?
O2 C30 C31 105(3) . . ?
H30A C30 K1 138.4 . . ?
H30A C30 O2 110.8 . . ?
H30A C30 C31 110.8 . . ?
H30B C30 K1 108.8 . . ?
H30B C30 O2 110.8 . . ?
H30B C30 H30A 108.8 . . ?
H30B C30 C31 110.8 . . ?
C31 C30 K1 71.0(18) . . ?
O2A C30A K1 50.8(19) . . ?
O2A C30A C31A 120(3) . . ?
H30C C30A K1 90.5 . . ?
H30C C30A O2A 107.3 . . ?
H30C C30A H30D 106.9 . . ?
H30C C30A C31A 107.3 . . ?
H30D C30A K1 156.3 . . ?
H30D C30A O2A 107.3 . . ?
H30D C30A C31A 107.3 . . ?
C31A C30A K1 82(2) . . ?
O3 C31 K1 52(2) . . ?
O3 C31 C30 118(3) . . ?
C30 C31 K1 83.7(18) . . ?
H31B C31 K1 159.5 . . ?
H31B C31 O3 107.8 . . ?
H31B C31 C30 107.8 . . ?
H31A C31 K1 84.4 . . ?
H31A C31 O3 107.8 . . ?
H31A C31 C30 107.8 . . ?
H31A C31 H31B 107.1 . . ?
O3A C31A C30A 96(3) . . ?
H31C C31A O3A 112.6 . . ?
H31C C31A C30A 112.6 . . ?
H31D C31A O3A 112.6 . . ?
H31D C31A C30A 112.6 . . ?
H31D C31A H31C 110.1 . . ?
O3 C32 K1 47(2) . . ?
O3 C32 C33 112(2) . . ?
H32B C32 K1 88.3 . . ?
H32B C32 O3 109.2 . . ?
H32B C32 C33 109.2 . . ?
H32A C32 K1 155.3 . . ?
H32A C32 O3 109.2 . . ?
H32A C32 H32B 107.9 . . ?
H32A C32 C33 109.2 . . ?
C33 C32 K1 81.7(14) . . ?
O3A C32A K1 40(2) . . ?
O3A C32A C33A 113(3) . . ?
H32C C32A K1 142.6 . . ?
H32C C32A O3A 108.9 . . ?
H32C C32A H32D 107.8 . . ?
H32C C32A C33A 108.9 . . ?
H32D C32A K1 103.5 . . ?
H32D C32A O3A 108.9 . . ?
H32D C32A C33A 108.9 . . ?
C33A C32A K1 78.8(15) . . ?
O4 C33 C32 110(2) . . ?
H33A C33 O4 109.8 . . ?
H33A C33 C32 109.8 . . ?
H33B C33 O4 109.8 . . ?
H33B C33 C32 109.8 . . ?
H33B C33 H33A 108.2 . . ?
O4A C33A C32A 105(2) . . ?
H33C C33A O4A 110.8 . . ?
H33C C33A C32A 110.8 . . ?
H33D C33A O4A 110.8 . . ?
H33D C33A C32A 110.8 . . ?
H33D C33A H33C 108.9 . . ?
O4 C34 C35 106(2) . . ?
H34A C34 O4 110.4 . . ?
H34A C34 H34B 108.6 . . ?
H34A C34 C35 110.4 . . ?
H34B C34 O4 110.4 . . ?
H34B C34 C35 110.4 . . ?
O4A C34A C35A 105(3) . . ?
H34C C34A O4A 110.7 . . ?
H34C C34A H34D 108.8 . . ?
H34C C34A C35A 110.7 . . ?
H34D C34A O4A 110.7 . . ?
H34D C34A C35A 110.7 . . ?
O5 C35 C34 105(3) . . ?
H35A C35 O5 110.7 . . ?
H35A C35 C34 110.7 . . ?
H35A C35 H35B 108.8 . . ?
H35B C35 O5 110.7 . . ?
H35B C35 C34 110.7 . . ?
O5A C35A C34A 121(3) . . ?
H35D C35A O5A 107.2 . . ?
H35D C35A C34A 107.2 . . ?
H35C C35A O5A 107.2 . . ?
H35C C35A C34A 107.2 . . ?
H35C C35A H35D 106.8 . . ?
O5 C36 C37 122(2) . . ?
H36A C36 O5 106.8 . . ?
H36A C36 H36B 106.7 . . ?
H36A C36 C37 106.8 . . ?
H36B C36 O5 106.8 . . ?
H36B C36 C37 106.8 . . ?
O5A C36A C37A 113(2) . . ?
H36C C36A O5A 109.1 . . ?
H36C C36A C37A 109.1 . . ?
H36D C36A O5A 109.1 . . ?
H36D C36A H36C 107.8 . . ?
H36D C36A C37A 109.1 . . ?
O6 C37 C36 114(2) . . ?
H37A C37 O6 108.7 . . ?
H37A C37 C36 108.7 . . ?
H37B C37 O6 108.7 . . ?
H37B C37 C36 108.7 . . ?
H37B C37 H37A 107.6 . . ?
O6A C37A C36A 113(2) . . ?
H37C C37A O6A 108.9 . . ?
H37C C37A C36A 108.9 . . ?
H37D C37A O6A 108.9 . . ?
H37D C37A C36A 108.9 . . ?
H37D C37A H37C 107.7 . . ?
O6 C38 C39 112(2) . . ?
H38A C38 O6 109.2 . . ?
H38A C38 H38B 107.9 . . ?
H38A C38 C39 109.2 . . ?
H38B C38 O6 109.2 . . ?
H38B C38 C39 109.2 . . ?
O6A C38A C39A 106(2) . . ?
H38C C38A O6A 110.6 . . ?
H38C C38A H38D 108.8 . . ?
H38C C38A C39A 110.6 . . ?
H38D C38A O6A 110.6 . . ?
H38D C38A C39A 110.6 . . ?
O7 C39 C38 110(2) . . ?
H39A C39 O7 109.6 . . ?
H39A C39 C38 109.6 . . ?
H39A C39 H39B 108.1 . . ?
H39B C39 O7 109.6 . . ?
H39B C39 C38 109.6 . . ?
O7A C39A C38A 108(2) . . ?
H39C C39A O7A 110.1 . . ?
H39C C39A C38A 110.1 . . ?
H39D C39A O7A 110.1 . . ?
H39D C39A C38A 110.1 . . ?
H39D C39A H39C 108.4 . . ?
O7 C40 C41 115(3) . . ?
H40B C40 O7 108.5 . . ?
H40B C40 C41 108.5 . . ?
H40A C40 O7 108.5 . . ?
H40A C40 H40B 107.5 . . ?
H40A C40 C41 108.5 . . ?
O7A C40A C41A 121(3) . . ?
H40D C40A O7A 107.1 . . ?
H40D C40A C41A 107.1 . . ?
H40C C40A O7A 107.1 . . ?
H40C C40A H40D 106.8 . . ?
H40C C40A C41A 107.1 . . ?
O2 C41 K1 39.6(17) . . ?
O2 C41 C40 110(3) . . ?
C40 C41 K1 85.7(17) . . ?
H41A C41 K1 149.1 . . ?
H41A C41 O2 109.7 . . ?
H41A C41 C40 109.7 . . ?
H41A C41 H41B 108.2 . . ?
H41B C41 K1 90.3 . . ?
H41B C41 O2 109.7 . . ?
H41B C41 C40 109.7 . . ?
O2A C41A C40A 107(3) . . ?
H41D C41A O2A 110.4 . . ?
H41D C41A C40A 110.4 . . ?
H41C C41A O2A 110.4 . . ?
H41C C41A C40A 110.4 . . ?
H41C C41A H41D 108.6 . . ?

loop_
_geom_bond_atom_site_label_1
_geom_bond_atom_site_label_2
_geom_bond_distance
_geom_bond_site_symmetry_2
_geom_bond_publ_flag
K1 O2 2.52(4) . ?
K1 O2A 2.85(4) . ?
K1 O3 2.69(5) . ?
K1 O3A 2.59(5) . ?
K1 O4 2.71(4) . ?
K1 O4A 2.80(5) . ?
K1 O5 2.94(5) . ?
K1 O5A 2.92(5) . ?
K1 O6A 2.79(3) . ?
K1 O7 2.85(4) . ?
K1 O7A 2.68(4) . ?
K1 H9B 2.97(3) 4_546 ?
Si1 N1 1.84(4) . ?
Si1 C14A 1.901(9) . ?
Si1 C17A 1.95(3) . ?
Si1 C20 1.89(3) . ?
Si1A N1 1.67(4) . ?
Si1A C14 1.88(3) . ?
Si1A C17 1.91(4) . ?
Si1A C20A 1.93(4) . ?
Al1 H 1.59(3) . ?
Al1 O1 2.21(2) . ?
Al1 N1 1.979(9) 8_575 ?
Al1 N1 1.979(9) . ?
Al1 C23 2.11(2) . ?
Al1 C23A 2.05(2) . ?
O1 C1 1.365(10) 8_575 ?
O1 C1 1.365(10) . ?
O2 C30 1.417(9) . ?
O2 C41 1.418(9) . ?
O2A C30A 1.421(9) . ?
O2A C41A 1.420(9) . ?
O3 C31 1.419(9) . ?
O3 C32 1.421(9) . ?
O3A C31A 1.419(9) . ?
O3A C32A 1.421(9) . ?
O4 C33 1.419(9) . ?
O4 C34 1.418(9) . ?
O4A C33A 1.419(9) . ?
O4A C34A 1.420(9) . ?
O5 C35 1.420(9) . ?
O5 C36 1.418(9) . ?
O5A C35A 1.420(9) . ?
O5A C36A 1.419(9) . ?
O6 C37 1.418(9) . ?
O6 C38 1.418(9) . ?
O6A C37A 1.419(9) . ?
O6A C38A 1.422(9) . ?
O7 C39 1.417(9) . ?
O7 C40 1.418(9) . ?
O7A C39A 1.419(9) . ?
O7A C40A 1.421(9) . ?
N1 C2 1.407(9) . ?
C1 C2 1.396(12) . ?
C1 C6 1.378(10) . ?
C2 C3 1.397(14) . ?
C3 H3 1.10(3) . ?
C3 C4 1.410(12) . ?
C4 C5 1.389(11) . ?
C4 C10 1.541(12) . ?
C5 H5 1.05(3) . ?
C5 C6 1.401(11) . ?
C6 C7 1.523(10) . ?
C7 C8 1.525(19) . ?
C7 C9 1.55(2) . ?
C8 H8A 1.10(3) . ?
C8 H8A 1.10(3) 8_575 ?
C8 H8B 1.07(7) . ?
C9 H9A 1.07(5) . ?
C9 H9B 1.07(3) 8_575 ?
C9 H9B 1.07(3) . ?
C10 C11 1.527(18) . ?
C10 C12 1.520(19) . ?
C10 C13 1.509(14) . ?
C11 H11A 1.07(4) . ?
C11 H11B 0.99(6) . ?
C11 H11C 1.06(4) . ?
C12 H12A 1.08(4) . ?
C12 H12B 1.16(5) . ?
C12 H12C 1.08(7) . ?
C13 H13A 1.098(9) . ?
C13 H13B 1.097(9) . ?
C13 H13C 1.098(9) . ?
C14 H14 1.1200 . ?
C14 C15 1.529(9) . ?
C14 C16 1.529(8) . ?
C14A H14A 1.1200 . ?
C14A C15A 1.526(9) . ?
C14A C16A 1.528(8) . ?
C15 H15A 1.0800 . ?
C15 H15B 1.0800 . ?
C15 H15C 1.0800 . ?
C15A H15D 1.0800 . ?
C15A H15E 1.0800 . ?
C15A H15F 1.0800 . ?
C16 H16A 1.0800 . ?
C16 H16B 1.0800 . ?
C16 H16C 1.0800 . ?
C16A H16D 1.0800 . ?
C16A H16E 1.0800 . ?
C16A H16F 1.0800 . ?
C17 H17 1.1200 . ?
C17 C18 1.49(3) . ?
C17 C19 1.54(3) . ?
C17A H17A 1.1200 . ?
C17A C18A 1.56(3) . ?
C17A C19A 1.55(3) . ?
C18 H18A 1.0800 . ?
C18 H18B 1.0800 . ?
C18 H18C 1.0800 . ?
C18A H18D 1.0800 . ?
C18A H18E 1.0800 . ?
C18A H18F 1.0800 . ?
C19 H19A 1.0800 . ?
C19 H19B 1.0800 . ?
C19 H19C 1.0800 . ?
C19A H19D 1.0800 . ?
C19A H19E 1.0800 . ?
C19A H19F 1.0800 . ?
C20 H20 1.1200 . ?
C20 C21 1.531(9) . ?
C20 C22 1.531(9) . ?
C20A H20A 1.1200 . ?
C20A C21A 1.531(6) . ?
C20A C22A 1.529(9) . ?
C21 H21A 1.0800 . ?
C21 H21B 1.0800 . ?
C21 H21C 1.0800 . ?
C21A H21D 1.0800 . ?
C21A H21E 1.0800 . ?
C21A H21F 1.0800 . ?
C22 H22A 1.0800 . ?
C22 H22B 1.0800 . ?
C22 H22C 1.0800 . ?
C22A H22D 1.0800 . ?
C22A H22E 1.0800 . ?
C22A H22F 1.0800 . ?
C23 C24 1.3900 . ?
C23 C28 1.3900 . ?
C24 H24 1.1000 . ?
C24 C25 1.3900 . ?
C25 H25 1.1000 . ?
C25 C26 1.3900 . ?
C26 H26 1.1000 . ?
C26 C27 1.3900 . ?
C27 C28 1.3900 . ?
C27 C29 1.532(9) . ?
C28 H28 1.1000 . ?
C23A C24A 1.3900 . ?
C23A C28A 1.3900 . ?
C24A H24A 1.1000 . ?
C24A C25A 1.3900 . ?
C25A H25A 1.1000 . ?
C25A C26A 1.3900 . ?
C26A H26A 1.1000 . ?
C26A C27A 1.3900 . ?
C27A C28A 1.3900 . ?
C27A C29A 1.529(9) . ?
C28A H28A 1.1000 . ?
C29 H29A 1.0800 . ?
C29 H29B 1.0800 . ?
C29 H29C 1.0800 . ?
C29A H29D 1.0800 . ?
C29A H29E 1.0800 . ?
C29A H29F 1.0800 . ?
C30 H30A 1.1100 . ?
C30 H30B 1.1100 . ?
C30 C31 1.501(9) . ?
C30A H30C 1.1100 . ?
C30A H30D 1.1100 . ?
C30A C31A 1.502(9) . ?
C31 H31B 1.1100 . ?
C31 H31A 1.1100 . ?
C31A H31C 1.1100 . ?
C31A H31D 1.1100 . ?
C32 H32B 1.1100 . ?
C32 H32A 1.1100 . ?
C32 C33 1.503(9) . ?
C32A H32C 1.1100 . ?
C32A H32D 1.1100 . ?
C32A C33A 1.500(9) . ?
C33 H33A 1.1100 . ?
C33 H33B 1.1100 . ?
C33A H33C 1.1100 . ?
C33A H33D 1.1100 . ?
C34 H34A 1.1100 . ?
C34 H34B 1.1100 . ?
C34 C35 1.501(9) . ?
C34A H34C 1.1100 . ?
C34A H34D 1.1100 . ?
C34A C35A 1.499(9) . ?
C35 H35A 1.1100 . ?
C35 H35B 1.1100 . ?
C35A H35D 1.1100 . ?
C35A H35C 1.1100 . ?
C36 H36A 1.1100 . ?
C36 H36B 1.1100 . ?
C36 C37 1.497(9) . ?
C36A H36C 1.1100 . ?
C36A H36D 1.1100 . ?
C36A C37A 1.493(9) . ?
C37 H37A 1.1100 . ?
C37 H37B 1.1100 . ?
C37A H37C 1.1100 . ?
C37A H37D 1.1100 . ?
C38 H38A 1.1100 . ?
C38 H38B 1.1100 . ?
C38 C39 1.492(9) . ?
C38A H38C 1.1100 . ?
C38A H38D 1.1100 . ?
C38A C39A 1.497(9) . ?
C39 H39A 1.1100 . ?
C39 H39B 1.1100 . ?
C39A H39C 1.1100 . ?
C39A H39D 1.1100 . ?
C40 H40B 1.1100 . ?
C40 H40A 1.1100 . ?
C40 C41 1.501(9) . ?
C40A H40D 1.1100 . ?
C40A H40C 1.1100 . ?
C40A C41A 1.502(9) . ?
C41 H41A 1.1100 . ?
C41 H41B 1.1100 . ?
C41A H41D 1.1100 . ?
C41A H41C 1.1100 . ?

loop_
_geom_torsion_atom_site_label_1
_geom_torsion_atom_site_label_2
_geom_torsion_atom_site_label_3
_geom_torsion_atom_site_label_4
_geom_torsion
_geom_torsion_site_symmetry_1
_geom_torsion_site_symmetry_2
_geom_torsion_site_symmetry_3
_geom_torsion_site_symmetry_4
_geom_torsion_publ_flag
K1 O2 C30 H30A -145.1 . . . . ?
K1 O2 C30 H30B 94.0 . . . . ?
K1 O2 C30 C31 -26(4) . . . . ?
K1 O2 C41 C40 -56(4) . . . . ?
K1 O2 C41 H41A -176.4 . . . . ?
K1 O2 C41 H41B 65.0 . . . . ?
K1 O2A C30A H30C -76.0 . . . . ?
K1 O2A C30A H30D 169.4 . . . . ?
K1 O2A C30A C31A 47(4) . . . . ?
K1 O2A C41A C40A 48(3) . . . . ?
K1 O2A C41A H41D -72.0 . . . . ?
K1 O2A C41A H41C 168.0 . . . . ?
K1 O3 C31 C30 -55(4) . . . . ?
K1 O3 C31 H31B -177.2 . . . . ?
K1 O3 C31 H31A 67.5 . . . . ?
K1 O3 C32 H32B -68.1 . . . . ?
K1 O3 C32 H32A 174.2 . . . . ?
K1 O3 C32 C33 53(3) . . . . ?
K1 O3A C31A C30A 51(4) . . . . ?
K1 O3A C31A H31C -66.6 . . . . ?
K1 O3A C31A H31D 168.3 . . . . ?
K1 O3A C32A H32C -154.1 . . . . ?
K1 O3A C32A H32D 88.6 . . . . ?
K1 O3A C32A C33A -33(5) . . . . ?
K1 O4 C33 C32 36(4) . . . . ?
K1 O4 C33 H33A -85.0 . . . . ?
K1 O4 C33 H33B 156.2 . . . . ?
K1 O4 C34 H34A -161.5 . . . . ?
K1 O4 C34 H34B 78.3 . . . . ?
K1 O4 C34 C35 -42(4) . . . . ?
K1 O4A C33A C32A -56(3) . . . . ?
K1 O4A C33A H33C -175.8 . . . . ?
K1 O4A C33A H33D 63.1 . . . . ?
K1 O4A C34A H34C -62.4 . . . . ?
K1 O4A C34A H34D 176.9 . . . . ?
K1 O4A C34A C35A 57(3) . . . . ?
K1 O5 C35 C34 -54(3) . . . . ?
K1 O5 C35 H35A -173.7 . . . . ?
K1 O5 C35 H35B 65.6 . . . . ?
K1 O5 C36 H36A -96.4 . . . . ?
K1 O5 C36 H36B 149.8 . . . . ?
K1 O5 C36 C37 27(5) . . . . ?
K1 O5A C35A C34A 35(4) . . . . ?
K1 O5A C35A H35D -88.0 . . . . ?
K1 O5A C35A H35C 157.7 . . . . ?
K1 O5A C36A H36C -165.0 . . . . ?
K1 O5A C36A H36D 77.5 . . . . ?
K1 O5A C36A C37A -44(3) . . . . ?
K1 O6 C37 C36 -5(5) . . . . ?
K1 O6 C37 H37A -126.8 . . . . ?
K1 O6 C37 H37B 116.3 . . . . ?
K1 O6 C38 H38A -156.0 . . . . ?
K1 O6 C38 H38B 86.2 . . . . ?
K1 O6 C38 C39 -35(4) . . . . ?
K1 O6A C37A C36A -19(4) . . . . ?
K1 O6A C37A H37C -140.0 . . . . ?
K1 O6A C37A H37D 102.7 . . . . ?
K1 O6A C38A H38C -66.0 . . . . ?
K1 O6A C38A H38D 173.4 . . . . ?
K1 O6A C38A C39A 54(3) . . . . ?
K1 O7 C39 C38 -51(3) . . . . ?
K1 O7 C39 H39A -171.7 . . . . ?
K1 O7 C39 H39B 69.9 . . . . ?
K1 O7 C40 H40B -134.7 . . . . ?
K1 O7 C40 H40A 108.7 . . . . ?
K1 O7 C40 C41 -13(4) . . . . ?
K1 O7A C39A C38A 43(3) . . . . ?
K1 O7A C39A H39C -76.9 . . . . ?
K1 O7A C39A H39D 163.6 . . . . ?
K1 O7A C40A H40D -106.7 . . . . ?
K1 O7A C40A H40C 139.0 . . . . ?
K1 O7A C40A C41A 16(5) . . . . ?
K1 C30 C31 O3 40(3) . . . . ?
K1 C30 C31 H31B 162.7 . . . . ?
K1 C30 C31 H31A -82.0 . . . . ?
K1 C30A C31A O3A -27(3) . . . . ?
K1 C30A C31A H31C 90.0 . . . . ?
K1 C30A C31A H31D -144.9 . . . . ?
K1 C32 C33 O4 -25(3) . . . . ?
K1 C32 C33 H33A 96.0 . . . . ?
K1 C32 C33 H33B -145.1 . . . . ?
K1 C32A C33A O4A 40(2) . . . . ?
K1 C32A C33A H33C 159.0 . . . . ?
K1 C32A C33A H33D -80.0 . . . . ?
Si1 N1 C2 C1 -128.8(10) . . . . ?
Si1 N1 C2 C3 53.3(13) . . . . ?
Si1 C14A C15A H15D 171.2 . . . . ?
Si1 C14A C15A H15E 51.2 . . . . ?
Si1 C14A C15A H15F -68.8 . . . . ?
Si1 C14A C16A H16D -53.5 . . . . ?
Si1 C14A C16A H16E -173.5 . . . . ?
Si1 C14A C16A H16F 66.5 . . . . ?
Si1 C17A C18A H18D -63.2 . . . . ?
Si1 C17A C18A H18E 176.8 . . . . ?
Si1 C17A C18A H18F 56.8 . . . . ?
Si1 C17A C19A H19D 177.8 . . . . ?
Si1 C17A C19A H19E 57.8 . . . . ?
Si1 C17A C19A H19F -62.2 . . . . ?
Si1 C20 C21 H21A -63.3 . . . . ?
Si1 C20 C21 H21B 176.7 . . . . ?
Si1 C20 C21 H21C 56.7 . . . . ?
Si1 C20 C22 H22A 54.3 . . . . ?
Si1 C20 C22 H22B -65.7 . . . . ?
Si1 C20 C22 H22C 174.3 . . . . ?
Si1A N1 C2 C1 -142.2(13) . . . . ?
Si1A N1 C2 C3 40.0(17) . . . . ?
Si1A C14 C15 H15A 78.5 . . . . ?
Si1A C14 C15 H15B -41.5 . . . . ?
Si1A C14 C15 H15C -161.5 . . . . ?
Si1A C14 C16 H16A 58.0 . . . . ?
Si1A C14 C16 H16B -62.0 . . . . ?
Si1A C14 C16 H16C 178.0 . . . . ?
Si1A C17 C18 H18A -55.1 . . . . ?
Si1A C17 C18 H18B -175.1 . . . . ?
Si1A C17 C18 H18C 64.9 . . . . ?
Si1A C17 C19 H19A -63.1 . . . . ?
Si1A C17 C19 H19B 176.9 . . . . ?
Si1A C17 C19 H19C 56.9 . . . . ?
Si1A C20A C21A H21D 66.0 . . . . ?
Si1A C20A C21A H21E -54.0 . . . . ?
Si1A C20A C21A H21F -174.0 . . . . ?
Si1A C20A C22A H22D 58.6 . . . . ?
Si1A C20A C22A H22E -61.4 . . . . ?
Si1A C20A C22A H22F 178.6 . . . . ?
Al1 O1 C1 C2 -30.2(10) . . . . ?
Al1 O1 C1 C6 149.8(8) . . . . ?
Al1 N1 C2 C1 33.2(10) . . . . ?
Al1 N1 C2 C3 -144.7(11) . . . . ?
Al1 C23 C24 H24 7.8 . . . . ?
Al1 C23 C24 C25 -172.2(19) . . . . ?
Al1 C23 C28 C27 172.4(18) . . . . ?
Al1 C23 C28 H28 -7.6 . . . . ?
Al1 C23A C24A H24A 2.4 . . . . ?
Al1 C23A C24A C25A -177.6(15) . . . . ?
Al1 C23A C28A C27A 177.4(16) . . . . ?
Al1 C23A C28A H28A -2.6 . . . . ?
O1 C1 C2 N1 1.1(11) . . . . ?
O1 C1 C2 C3 179.3(9) . . . . ?
O1 C1 C6 C5 179.8(9) . . . . ?
O1 C1 C6 C7 5.0(12) . . . . ?
O2 C30 C31 K1 16(2) . . . . ?
O2 C30 C31 O3 56(4) . . . . ?
O2 C30 C31 H31B 178.7 . . . . ?
O2 C30 C31 H31A -65.9 . . . . ?
O2A C30A C31A O3A -62(4) . . . . ?
O2A C30A C31A H31C 55.2 . . . . ?
O2A C30A C31A H31D -179.6 . . . . ?
O3 C32 C33 O4 -60(4) . . . . ?
O3 C32 C33 H33A 60.1 . . . . ?
O3 C32 C33 H33B 178.9 . . . . ?
O3A C32A C33A O4A 60(4) . . . . ?
O3A C32A C33A H33C 179.7 . . . . ?
O3A C32A C33A H33D -59.2 . . . . ?
O4 C34 C35 O5 59(4) . . . . ?
O4 C34 C35 H35A 178.7 . . . . ?
O4 C34 C35 H35B -60.6 . . . . ?
O4A C34A C35A O5A -65(5) . . . . ?
O4A C34A C35A H35D 57.5 . . . . ?
O4A C34A C35A H35C 171.9 . . . . ?
O5 C36 C37 O6 -14(5) . . . . ?
O5 C36 C37 H37A 107.8 . . . . ?
O5 C36 C37 H37B -135.3 . . . . ?
O5A C36A C37A O6A 41(4) . . . . ?
O5A C36A C37A H37C 161.9 . . . . ?
O5A C36A C37A H37D -80.8 . . . . ?
O6 C38 C39 O7 55(4) . . . . ?
O6 C38 C39 H39A 175.8 . . . . ?
O6 C38 C39 H39B -65.7 . . . . ?
O6A C38A C39A O7A -62(4) . . . . ?
O6A C38A C39A H39C 58.3 . . . . ?
O6A C38A C39A H39D 177.8 . . . . ?
O7 C40 C41 K1 10(3) . . . . ?
O7 C40 C41 O2 42(4) . . . . ?
O7 C40 C41 H41A 162.4 . . . . ?
O7 C40 C41 H41B -78.9 . . . . ?
O7A C40A C41A O2A -44(5) . . . . ?
O7A C40A C41A H41D 76.0 . . . . ?
O7A C40A C41A H41C -163.9 . . . . ?
N1 Si1 C20 H20 -67.9 . . . . ?
N1 Si1 C20 C21 50.7(16) . . . . ?
N1 Si1 C20 C22 173.7(13) . . . . ?
N1 Si1A C14 H14 -26.8 . . . . ?
N1 Si1A C14 C15 84.7(19) . . . . ?
N1 Si1A C14 C16 -141.8(16) . . . . ?
N1 C2 C3 H3 -1(2) . . . . ?
N1 C2 C3 C4 179.0(8) . . . . ?
C1 O1 C1 C2 -149.5(8) 8_575 . . . ?
C1 O1 C1 C6 30.4(16) 8_575 . . . ?
C1 C2 C3 H3 -179.2(18) . . . . ?
C1 C2 C3 C4 1.1(14) . . . . ?
C1 C6 C7 C6 -36.7(12) . . . 8_575 ?
C1 C6 C7 C8 -161.0(11) . . . . ?
C1 C6 C7 C9 79.8(11) . . . . ?
C2 C1 C6 C5 -0.2(12) . . . . ?
C2 C1 C6 C7 -175.1(8) . . . . ?
C2 C3 C4 C5 -0.6(14) . . . . ?
C2 C3 C4 C10 176.3(9) . . . . ?
C3 C4 C5 H5 179.8(14) . . . . ?
C3 C4 C5 C6 -0.4(12) . . . . ?
C3 C4 C10 C11 51.3(12) . . . . ?
C3 C4 C10 C12 -70.7(15) . . . . ?
C3 C4 C10 C13 173.2(9) . . . . ?
H3 C3 C4 C5 179.7(18) . . . . ?
H3 C3 C4 C10 -3(2) . . . . ?
C4 C5 C6 C1 0.8(12) . . . . ?
C4 C5 C6 C7 175.0(8) . . . . ?
C4 C10 C11 H11A 179.9(19) . . . . ?
C4 C10 C11 H11B 60(2) . . . . ?
C4 C10 C11 H11C -60(3) . . . . ?
C4 C10 C12 H12A 175(3) . . . . ?
C4 C10 C12 H12B 60(3) . . . . ?
C4 C10 C12 H12C -60(2) . . . . ?
C4 C10 C13 H13A -57.4(19) . . . . ?
C4 C10 C13 H13B -176.9(18) . . . . ?
C4 C10 C13 H13C 61(2) . . . . ?
C5 C4 C10 C11 -131.9(11) . . . . ?
C5 C4 C10 C12 106.0(13) . . . . ?
C5 C4 C10 C13 -10.0(13) . . . . ?
C5 C6 C7 C6 149.1(6) . . . 8_575 ?
C5 C6 C7 C8 24.7(15) . . . . ?
C5 C6 C7 C9 -94.4(12) . . . . ?
H5 C5 C6 C1 -179.4(14) . . . . ?
H5 C5 C6 C7 -5.2(18) . . . . ?
C6 C1 C2 N1 -178.8(7) . . . . ?
C6 C1 C2 C3 -0.6(13) . . . . ?
C6 C7 C8 H8A -62(2) . . . . ?
C6 C7 C8 H8A 62(2) 8_575 . . 8_575 ?
C6 C7 C8 H8A 175(2) 8_575 . . . ?
C6 C7 C8 H8A -175(2) . . . 8_575 ?
C6 C7 C8 H8B -61.2(7) 8_575 . . . ?
C6 C7 C8 H8B 61.2(7) . . . . ?
C6 C7 C9 K1 121.5(6) . . . 5_566 ?
C6 C7 C9 K1 -121.5(6) 8_575 . . 5_566 ?
C6 C7 C9 H9A 58.5(6) 8_575 . . . ?
C6 C7 C9 H9A -58.5(6) . . . . ?
C6 C7 C9 H9B 179.4(17) 8_575 . . . ?
C6 C7 C9 H9B 62(2) . . . . ?
C6 C7 C9 H9B -179.4(17) . . . 8_575 ?
C6 C7 C9 H9B -62(2) 8_575 . . 8_575 ?
C7 C9 H9B K1 107.3(14) . . . 5_566 ?
C8 C7 C9 K1 0.000(3) . . . 5_566 ?
C8 C7 C9 H9A 180.000(6) . . . . ?
C8 C7 C9 H9B -59.1(19) . . . . ?
C8 C7 C9 H9B 59.1(19) . . . 8_575 ?
C9 C7 C8 H8A 56(2) . . . . ?
C9 C7 C8 H8A -56(2) . . . 8_575 ?
C9 C7 C8 H8B 180.000(11) . . . . ?
H9A C9 H9B K1 -131.2(17) . . . 5_566 ?
H9B C9 H9B K1 -13(3) 8_575 . . 5_566 ?
C10 C4 C5 H5 3.1(17) . . . . ?
C10 C4 C5 C6 -177.1(8) . . . . ?
C11 C10 C12 H12A 52(3) . . . . ?
C11 C10 C12 H12B -62(3) . . . . ?
C11 C10 C12 H12C 178(2) . . . . ?
C11 C10 C13 H13A 66.4(19) . . . . ?
C11 C10 C13 H13B -53(2) . . . . ?
C11 C10 C13 H13C -176(2) . . . . ?
C12 C10 C11 H11A -59(2) . . . . ?
C12 C10 C11 H11B -179(2) . . . . ?
C12 C10 C11 H11C 61(3) . . . . ?
C12 C10 C13 H13A -175.4(19) . . . . ?
C12 C10 C13 H13B 65(2) . . . . ?
C12 C10 C13 H13C -57(2) . . . . ?
C13 C10 C11 H11A 55(2) . . . . ?
C13 C10 C11 H11B -64(2) . . . . ?
C13 C10 C11 H11C 175(2) . . . . ?
C13 C10 C12 H12A -64(3) . . . . ?
C13 C10 C12 H12B -179(2) . . . . ?
C13 C10 C12 H12C 61(2) . . . . ?
C14 Si1A N1 Al1 -12(2) . . . . ?
C14 Si1A N1 C2 162.5(10) . . . . ?
H14 C14 C15 H15A -170.1 . . . . ?
H14 C14 C15 H15B 69.9 . . . . ?
H14 C14 C15 H15C -50.1 . . . . ?
H14 C14 C16 H16A -57.0 . . . . ?
H14 C14 C16 H16B -177.0 . . . . ?
H14 C14 C16 H16C 63.0 . . . . ?
C14A Si1 N1 Al1 -11.0(16) . . . . ?
C14A Si1 N1 C2 145.9(8) . . . . ?
C14A Si1 C20 H20 168.3 . . . . ?
C14A Si1 C20 C21 -73(2) . . . . ?
C14A Si1 C20 C22 50(2) . . . . ?
H14A C14A C15A H15D 54.2 . . . . ?
H14A C14A C15A H15E -65.8 . . . . ?
H14A C14A C15A H15F 174.2 . . . . ?
H14A C14A C16A H16D 64.3 . . . . ?
H14A C14A C16A H16E -55.7 . . . . ?
H14A C14A C16A H16F -175.7 . . . . ?
C15 C14 C16 H16A -167.1 . . . . ?
C15 C14 C16 H16B 72.9 . . . . ?
C15 C14 C16 H16C -47.1 . . . . ?
C15A C14A C16A H16D -179.5 . . . . ?
C15A C14A C16A H16E 60.5 . . . . ?
C15A C14A C16A H16F -59.5 . . . . ?
C16 C14 C15 H15A -60.0 . . . . ?
C16 C14 C15 H15B -180.0 . . . . ?
C16 C14 C15 H15C 60.0 . . . . ?
C16A C14A C15A H15D -62.1 . . . . ?
C16A C14A C15A H15E 177.9 . . . . ?
C16A C14A C15A H15F 57.9 . . . . ?
C17 Si1A N1 Al1 118.0(17) . . . . ?
C17 Si1A N1 C2 -68(2) . . . . ?
C17 Si1A C14 H14 -159.0 . . . . ?
C17 Si1A C14 C15 -48(2) . . . . ?
C17 Si1A C14 C16 86(2) . . . . ?
H17 C17 C18 H18A 62.2 . . . . ?
H17 C17 C18 H18B -57.8 . . . . ?
H17 C17 C18 H18C -177.8 . . . . ?
H17 C17 C19 H19A -177.9 . . . . ?
H17 C17 C19 H19B 62.1 . . . . ?
H17 C17 C19 H19C -57.9 . . . . ?
C17A Si1 N1 Al1 97.9(15) . . . . ?
C17A Si1 N1 C2 -105.2(11) . . . . ?
C17A Si1 C20 H20 52.8 . . . . ?
C17A Si1 C20 C21 171.4(14) . . . . ?
C17A Si1 C20 C22 -65.6(18) . . . . ?
H17A C17A C18A H18D 178.3 . . . . ?
H17A C17A C18A H18E 58.3 . . . . ?
H17A C17A C18A H18F -61.7 . . . . ?
H17A C17A C19A H19D -63.3 . . . . ?
H17A C17A C19A H19E 176.7 . . . . ?
H17A C17A C19A H19F 56.7 . . . . ?
C18 C17 C19 H19A 67.4 . . . . ?
C18 C17 C19 H19B -52.6 . . . . ?
C18 C17 C19 H19C -172.6 . . . . ?
C18A C17A C19A H19D 51.6 . . . . ?
C18A C17A C19A H19E -68.4 . . . . ?
C18A C17A C19A H19F 171.6 . . . . ?
C19 C17 C18 H18A 176.9 . . . . ?
C19 C17 C18 H18B 56.9 . . . . ?
C19 C17 C18 H18C -63.1 . . . . ?
C19A C17A C18A H18D 63.4 . . . . ?
C19A C17A C18A H18E -56.6 . . . . ?
C19A C17A C18A H18F -176.6 . . . . ?
C20 Si1 N1 Al1 -140.9(12) . . . . ?
C20 Si1 N1 C2 16.1(15) . . . . ?
H20 C20 C21 H21A 55.3 . . . . ?
H20 C20 C21 H21B -64.7 . . . . ?
H20 C20 C21 H21C 175.3 . . . . ?
H20 C20 C22 H22A -64.0 . . . . ?
H20 C20 C22 H22B 176.0 . . . . ?
H20 C20 C22 H22C 56.0 . . . . ?
C20A Si1A N1 Al1 -130.4(13) . . . . ?
C20A Si1A N1 C2 44.0(17) . . . . ?
C20A Si1A C14 H14 83.9 . . . . ?
C20A Si1A C14 C15 -164.6(16) . . . . ?
C20A Si1A C14 C16 -31(3) . . . . ?
H20A C20A C21A H21D 179.7 . . . . ?
H20A C20A C21A H21E 59.7 . . . . ?
H20A C20A C21A H21F -60.3 . . . . ?
H20A C20A C22A H22D -57.7 . . . . ?
H20A C20A C22A H22E -177.7 . . . . ?
H20A C20A C22A H22F 62.3 . . . . ?
C21 C20 C22 H22A 178.7 . . . . ?
C21 C20 C22 H22B 58.7 . . . . ?
C21 C20 C22 H22C -61.3 . . . . ?
C21A C20A C22A H22D -169.9 . . . . ?
C21A C20A C22A H22E 70.1 . . . . ?
C21A C20A C22A H22F -49.9 . . . . ?
C22 C20 C21 H21A 172.6 . . . . ?
C22 C20 C21 H21B 52.6 . . . . ?
C22 C20 C21 H21C -67.4 . . . . ?
C22A C20A C21A H21D -68.0 . . . . ?
C22A C20A C21A H21E 172.0 . . . . ?
C22A C20A C21A H21F 52.0 . . . . ?
C23 C24 C25 H25 180.0 . . . . ?
C23 C24 C25 C26 0.0 . . . . ?
C24 C23 C28 C27 0.0 . . . . ?
C24 C23 C28 H28 180.0 . . . . ?
C24 C25 C26 H26 180.0 . . . . ?
C24 C25 C26 C27 0.0 . . . . ?
H24 C24 C25 H25 0.0 . . . . ?
H24 C24 C25 C26 180.0 . . . . ?
C25 C26 C27 C28 0.0 . . . . ?
C25 C26 C27 C29 175(2) . . . . ?
H25 C25 C26 H26 0.0 . . . . ?
H25 C25 C26 C27 180.0 . . . . ?
C26 C27 C28 C23 0.0 . . . . ?
C26 C27 C28 H28 180.0 . . . . ?
C26 C27 C29 H29A -58.6 . . . . ?
C26 C27 C29 H29B -178.6 . . . . ?
C26 C27 C29 H29C 61.4 . . . . ?
H26 C26 C27 C28 180.0 . . . . ?
H26 C26 C27 C29 -4.9 . . . . ?
C28 C23 C24 H24 180.0 . . . . ?
C28 C23 C24 C25 0.0 . . . . ?
C28 C27 C29 H29A 116.3 . . . . ?
C28 C27 C29 H29B -3.7 . . . . ?
C28 C27 C29 H29C -123.7 . . . . ?
C23A C24A C25A H25A 180.0 . . . . ?
C23A C24A C25A C26A 0.0 . . . . ?
C24A C23A C28A C27A 0.0 . . . . ?
C24A C23A C28A H28A 180.0 . . . . ?
C24A C25A C26A H26A 180.0 . . . . ?
C24A C25A C26A C27A 0.0 . . . . ?
H24A C24A C25A H25A 0.0 . . . . ?
H24A C24A C25A C26A 180.0 . . . . ?
C25A C26A C27A C28A 0.0 . . . . ?
C25A C26A C27A C29A -179.7(16) . . . . ?
H25A C25A C26A H26A 0.0 . . . . ?
H25A C25A C26A C27A 180.0 . . . . ?
C26A C27A C28A C23A 0.0 . . . . ?
C26A C27A C28A H28A 180.0 . . . . ?
C26A C27A C29A H29D -102.9 . . . . ?
C26A C27A C29A H29E 137.1 . . . . ?
C26A C27A C29A H29F 17.1 . . . . ?
H26A C26A C27A C28A 180.0 . . . . ?
H26A C26A C27A C29A 0.3 . . . . ?
C28A C23A C24A H24A 180.0 . . . . ?
C28A C23A C24A C25A 0.0 . . . . ?
C28A C27A C29A H29D 77.4 . . . . ?
C28A C27A C29A H29E -42.6 . . . . ?
C28A C27A C29A H29F -162.6 . . . . ?
C29 C27 C28 C23 -175(3) . . . . ?
C29 C27 C28 H28 5.3 . . . . ?
C29A C27A C28A C23A 179.7(17) . . . . ?
C29A C27A C28A H28A -0.3 . . . . ?
C30 O2 C41 K1 -155(5) . . . . ?
C30 O2 C41 C40 149(3) . . . . ?
C30 O2 C41 H41A 28.2 . . . . ?
C30 O2 C41 H41B -90.5 . . . . ?
H30A C30 C31 K1 135.6 . . . . ?
H30A C30 C31 O3 175.9 . . . . ?
H30A C30 C31 H31B -61.7 . . . . ?
H30A C30 C31 H31A 53.6 . . . . ?
H30B C30 C31 K1 -103.5 . . . . ?
H30B C30 C31 O3 -63.2 . . . . ?
H30B C30 C31 H31B 59.2 . . . . ?
H30B C30 C31 H31A 174.5 . . . . ?
C30A O2A C41A C40A -156(5) . . . . ?
C30A O2A C41A H41D 83.8 . . . . ?
C30A O2A C41A H41C -36.3 . . . . ?
H30C C30A C31A O3A 60.5 . . . . ?
H30C C30A C31A H31C 177.9 . . . . ?
H30C C30A C31A H31D -56.9 . . . . ?
H30D C30A C31A O3A 175.1 . . . . ?
H30D C30A C31A H31C -67.5 . . . . ?
H30D C30A C31A H31D 57.7 . . . . ?
C31 O3 C32 K1 125(6) . . . . ?
C31 O3 C32 H32B 56.9 . . . . ?
C31 O3 C32 H32A -60.8 . . . . ?
C31 O3 C32 C33 178(4) . . . . ?
C31A O3A C32A K1 -152(6) . . . . ?
C31A O3A C32A H32C 53.6 . . . . ?
C31A O3A C32A H32D -63.7 . . . . ?
C31A O3A C32A C33A 175(3) . . . . ?
C32 O3 C31 K1 -128(6) . . . . ?
C32 O3 C31 C30 177(4) . . . . ?
C32 O3 C31 H31B 54.8 . . . . ?
C32 O3 C31 H31A -60.6 . . . . ?
H32B C32 C33 O4 60.7 . . . . ?
H32B C32 C33 H33A -178.8 . . . . ?
H32B C32 C33 H33B -59.9 . . . . ?
H32A C32 C33 O4 178.4 . . . . ?
H32A C32 C33 H33A -61.1 . . . . ?
H32A C32 C33 H33B 57.8 . . . . ?
C32A O3A C31A C30A -160(4) . . . . ?
C32A O3A C31A H31C 83.0 . . . . ?
C32A O3A C31A H31D -42.1 . . . . ?
H32C C32A C33A O4A -178.4 . . . . ?
H32C C32A C33A H33C -58.9 . . . . ?
H32C C32A C33A H33D 62.1 . . . . ?
H32D C32A C33A O4A -61.1 . . . . ?
H32D C32A C33A H33C 58.4 . . . . ?
H32D C32A C33A H33D 179.4 . . . . ?
C33 O4 C34 H34A 55.6 . . . . ?
C33 O4 C34 H34B -64.6 . . . . ?
C33 O4 C34 C35 176(3) . . . . ?
C33A O4A C34A H34C 59.7 . . . . ?
C33A O4A C34A H34D -61.0 . . . . ?
C33A O4A C34A C35A 179(3) . . . . ?
C34 O4 C33 C32 -177(3) . . . . ?
C34 O4 C33 H33A 62.6 . . . . ?
C34 O4 C33 H33B -56.2 . . . . ?
H34A C34 C35 O5 178.9 . . . . ?
H34A C34 C35 H35A -61.4 . . . . ?
H34A C34 C35 H35B 59.3 . . . . ?
H34B C34 C35 O5 -60.9 . . . . ?
H34B C34 C35 H35A 58.8 . . . . ?
H34B C34 C35 H35B 179.5 . . . . ?
C34A O4A C33A C32A -180(3) . . . . ?
C34A O4A C33A H33C 60.7 . . . . ?
C34A O4A C33A H33D -60.3 . . . . ?
H34C C34A C35A O5A 54.4 . . . . ?
H34C C34A C35A H35D 177.2 . . . . ?
H34C C34A C35A H35C -68.4 . . . . ?
H34D C34A C35A O5A 175.0 . . . . ?
H34D C34A C35A H35D -62.2 . . . . ?
H34D C34A C35A H35C 52.2 . . . . ?
C35 O5 C36 H36A 34.1 . . . . ?
C35 O5 C36 H36B -79.7 . . . . ?
C35 O5 C36 C37 157(3) . . . . ?
C35A O5A C36A H36C 64.4 . . . . ?
C35A O5A C36A H36D -53.2 . . . . ?
C35A O5A C36A C37A -174(4) . . . . ?
C36 O5 C35 C34 172(3) . . . . ?
C36 O5 C35 H35A 52.7 . . . . ?
C36 O5 C35 H35B -68.0 . . . . ?
H36A C36 C37 O6 109.3 . . . . ?
H36A C36 C37 H37A -129.2 . . . . ?
H36A C36 C37 H37B -12.3 . . . . ?
H36B C36 C37 O6 -136.9 . . . . ?
H36B C36 C37 H37A -15.3 . . . . ?
H36B C36 C37 H37B 101.6 . . . . ?
C36A O5A C35A C34A 169(3) . . . . ?
C36A O5A C35A H35D 46.6 . . . . ?
C36A O5A C35A H35C -67.8 . . . . ?
H36C C36A C37A O6A 161.8 . . . . ?
H36C C36A C37A H37C -76.9 . . . . ?
H36C C36A C37A H37D 40.4 . . . . ?
H36D C36A C37A O6A -80.7 . . . . ?
H36D C36A C37A H37C 40.7 . . . . ?
H36D C36A C37A H37D 158.0 . . . . ?
C37 O6 C38 H38A 37.9 . . . . ?
C37 O6 C38 H38B -80.0 . . . . ?
C37 O6 C38 C39 159(3) . . . . ?
C37A O6A C38A H38C 81.5 . . . . ?
C37A O6A C38A H38D -39.2 . . . . ?
C37A O6A C38A C39A -159(3) . . . . ?
C38 O6 C37 C36 160(3) . . . . ?
C38 O6 C37 H37A 38.6 . . . . ?
C38 O6 C37 H37B -78.3 . . . . ?
H38A C38 C39 O7 176.1 . . . . ?
H38A C38 C39 H39A -63.1 . . . . ?
H38A C38 C39 H39B 55.3 . . . . ?
H38B C38 C39 O7 -66.1 . . . . ?
H38B C38 C39 H39A 54.7 . . . . ?
H38B C38 C39 H39B 173.2 . . . . ?
C38A O6A C37A C36A -162(3) . . . . ?
C38A O6A C37A H37C 76.9 . . . . ?
C38A O6A C37A H37D -40.4 . . . . ?
H38C C38A C39A O7A 57.8 . . . . ?
H38C C38A C39A H39C 178.0 . . . . ?
H38C C38A C39A H39D -62.5 . . . . ?
H38D C38A C39A O7A 178.4 . . . . ?
H38D C38A C39A H39C -61.4 . . . . ?
H38D C38A C39A H39D 58.1 . . . . ?
C39 O7 C40 H40B 19.5 . . . . ?
C39 O7 C40 H40A -97.0 . . . . ?
C39 O7 C40 C41 141(4) . . . . ?
C39A O7A C40A H40D 111.9 . . . . ?
C39A O7A C40A H40C -2.4 . . . . ?
C39A O7A C40A C41A -125(4) . . . . ?
C40 O7 C39 C38 157(3) . . . . ?
C40 O7 C39 H39A 36.1 . . . . ?
C40 O7 C39 H39B -82.4 . . . . ?
H40B C40 C41 K1 131.6 . . . . ?
H40B C40 C41 O2 163.5 . . . . ?
H40B C40 C41 H41A -75.8 . . . . ?
H40B C40 C41 H41B 42.8 . . . . ?
H40A C40 C41 K1 -111.8 . . . . ?
H40A C40 C41 O2 -80.0 . . . . ?
H40A C40 C41 H41A 40.7 . . . . ?
H40A C40 C41 H41B 159.4 . . . . ?
C40A O7A C39A C38A -176(2) . . . . ?
C40A O7A C39A H39C 63.5 . . . . ?
C40A O7A C39A H39D -56.1 . . . . ?
H40D C40A C41A O2A 78.9 . . . . ?
H40D C40A C41A H41D -161.1 . . . . ?
H40D C40A C41A H41C -41.1 . . . . ?
H40C C40A C41A O2A -166.8 . . . . ?
H40C C40A C41A H41D -46.8 . . . . ?
H40C C40A C41A H41C 73.2 . . . . ?
C41 O2 C30 K1 155(6) . . . . ?
C41 O2 C30 H30A 9.5 . . . . ?
C41 O2 C30 H30B -111.4 . . . . ?
C41 O2 C30 C31 129(4) . . . . ?
C41A O2A C30A K1 -157(7) . . . . ?
C41A O2A C30A H30C 127.2 . . . . ?
C41A O2A C30A H30D 12.6 . . . . ?
C41A O2A C30A C31A -110(6) . . . . ?
